data_4083099
loop_
_publ_author_name
'Ikeda, Yousuke'
'Takano, Koichi'
'Waragai, Maiko'
'Kodama, Shintaro'
'Tsuchida, Noriko'
'Takano, Keiko'
'Ishii, Youichi'

_publ_section_title
;
 Reversibility of 1,4-Metal Migration in Cp*RhIIIand Cp*IrIIIComplexes
;
_journal_issue 9
_journal_name_full Organometallics
_journal_page_first 2142
_journal_paper_doi 10.1021/om5003232
_journal_volume 33
_journal_year 2014
_chemical_formula_moiety 'C66 H53 B F24 P Rh'
_chemical_formula_sum 'C66 H53 B F24 P Rh'
_chemical_formula_weight 1446.80
_space_group_IT_number 14
_symmetry_cell_setting monoclinic
_symmetry_Int_Tables_number 14
_symmetry_space_group_name_Hall '-P 2yn'
_symmetry_space_group_name_H-M 'P 1 21/n 1'
_atom_sites_solution_hydrogens geom
_atom_sites_solution_primary direct
_atom_sites_solution_secondary difmap
_cell_angle_alpha 90.0000
_cell_angle_beta 95.303(3)
_cell_angle_gamma 90.0000
_cell_formula_units_Z 4
_cell_length_a 13.065(3)
_cell_length_b 13.860(3)
_cell_length_c 34.505(7)
_cell_measurement_reflns_used 10995
_cell_measurement_temperature 123
_cell_measurement_theta_max 27.56
_cell_measurement_theta_min 3.09
_cell_volume 6221(2)
_computing_cell_refinement CrystalClear
_computing_data_collection 'CrystalClear (Rigaku Inc., 2008)'
_computing_data_reduction CrystalClear
_computing_molecular_graphics 'CrystalStructure 4.0'
_computing_publication_material 'CrystalStructure 4.0 (Rigaku, 2010)'
_computing_structure_refinement 'SHELXL97 (Sheldrick, 2008)'
_computing_structure_solution SIR97
_diffrn_ambient_temperature 123
_diffrn_detector_area_resol_mean 7.314
_diffrn_measured_fraction_theta_full 0.976
_diffrn_measured_fraction_theta_max 0.976
_diffrn_measurement_device_type 'Rigaku Mercury70'
_diffrn_measurement_method \w
_diffrn_radiation_type 'Mo K\a'
_diffrn_radiation_wavelength 0.71075
_diffrn_reflns_av_R_equivalents 0.0733
_diffrn_reflns_limit_h_max 10
_diffrn_reflns_limit_h_min -16
_diffrn_reflns_limit_k_max 17
_diffrn_reflns_limit_k_min -18
_diffrn_reflns_limit_l_max 44
_diffrn_reflns_limit_l_min -43
_diffrn_reflns_number 41386
_diffrn_reflns_theta_full 27.51
_diffrn_reflns_theta_max 27.52
_diffrn_standards_number 0
_exptl_absorpt_coefficient_mu 0.413
_exptl_absorpt_correction_T_max 0.860
_exptl_absorpt_correction_T_min 0.534
_exptl_absorpt_correction_type multi-scan
_exptl_absorpt_process_details 'REQAB (Rigaku, 1998)'
_exptl_crystal_colour red
_exptl_crystal_density_diffrn 1.545
_exptl_crystal_density_method 'not measured'
_exptl_crystal_description prism
_exptl_crystal_F_000 2920.00
_exptl_crystal_size_max 0.432
_exptl_crystal_size_mid 0.397
_exptl_crystal_size_min 0.366
_refine_diff_density_max 1.330
_refine_diff_density_min -0.950
_refine_ls_extinction_method none
_refine_ls_goodness_of_fit_ref 1.103
_refine_ls_hydrogen_treatment constr
_refine_ls_number_parameters 840
_refine_ls_number_reflns 13967
_refine_ls_number_restraints 0
_refine_ls_R_factor_gt 0.0887
_refine_ls_shift/su_max 0.001
_refine_ls_structure_factor_coef Fsqd
_refine_ls_weighting_details 'w = 1/[\s^2^(Fo^2^)+(0.0884P)^2^+15.3641P] where P=(Fo^2^+2Fc^2^)/3'
_refine_ls_weighting_scheme calc
_refine_ls_wR_factor_ref 0.2315
_reflns_number_gt 10410
_reflns_number_total 13967
_reflns_threshold_expression F^2^>2.0\s(F^2^)
_cod_data_source_file om5003232_si_001.cif
_cod_data_source_block 2c'
_cod_depositor_comments 'Adding full bibliography for 4083097--4083100.cif.'
_cod_database_code 4083099

loop_
_symmetry_equiv_pos_site_id
_symmetry_equiv_pos_as_xyz
1 +X,+Y,+Z
2 1/2-X,1/2+Y,1/2-Z
3 -X,-Y,-Z
4 1/2+X,1/2-Y,1/2+Z

loop_
_atom_site_label
_atom_site_type_symbol
_atom_site_fract_x
_atom_site_fract_y
_atom_site_fract_z
_atom_site_U_iso_or_equiv
_atom_site_adp_type
_atom_site_occupancy
_atom_site_symmetry_multiplicity
_atom_site_calc_flag
_atom_site_refinement_flags
Rh1 Rh 1.19779(3) 0.43448(3) 0.103298(11) 0.02418(13) Uani 1.0 4 d .
P1 P 1.21423(13) 0.43770(11) 0.03743(4) 0.0345(4) Uani 1.0 4 d .
F1 F 0.7862(3) 1.3834(3) 0.18165(10) 0.0422(9) Uani 1.0 4 d .
F2 F 0.7203(3) 1.4045(3) 0.23545(9) 0.0407(8) Uani 1.0 4 d .
F3 F 0.6469(4) 1.4649(3) 0.18303(13) 0.0549(11) Uani 1.0 4 d .
F4 F 0.4028(3) 1.1473(3) 0.25353(10) 0.0468(10) Uani 1.0 4 d .
F5 F 0.3445(3) 1.2828(3) 0.23125(11) 0.0437(9) Uani 1.0 4 d .
F6 F 0.3100(3) 1.1523(3) 0.19918(10) 0.0407(9) Uani 1.0 4 d .
F7 F 1.0530(7) 1.0706(7) 0.0595(3) 0.054(2) Uiso 0.5000 4 d .
F8 F 0.9581(7) 0.9228(6) 0.0473(3) 0.0459(18) Uiso 0.5000 4 d .
F9 F 0.9125(7) 1.0546(6) 0.0293(3) 0.0432(18) Uiso 0.5000 4 d .
F10 F 1.0267(4) 0.9269(3) 0.21274(11) 0.0477(9) Uani 1.0 4 d .
F11 F 1.0850(4) 1.0695(4) 0.20771(13) 0.0664(14) Uani 1.0 4 d .
F12 F 0.9498(4) 1.0445(4) 0.23692(11) 0.0563(11) Uani 1.0 4 d .
F13 F 0.6503(3) 0.7156(3) 0.07038(11) 0.0488(10) Uani 1.0 4 d .
F14 F 0.6703(4) 0.6185(3) 0.11920(12) 0.0542(11) Uani 1.0 4 d .
F15 F 0.5209(3) 0.6463(3) 0.09184(10) 0.0403(8) Uani 1.0 4 d .
F16 F 0.6034(3) 0.7532(3) 0.25570(11) 0.0514(10) Uani 1.0 4 d .
F17 F 0.4474(3) 0.7483(4) 0.23190(12) 0.0630(13) Uani 1.0 4 d .
F18 F 0.5150(4) 0.8819(3) 0.25409(12) 0.0681(15) Uani 1.0 4 d .
F19 F 0.3354(6) 0.9269(6) 0.0318(3) 0.0460(18) Uiso 0.5000 4 d .
F20 F 0.3216(6) 1.0261(6) -0.0143(3) 0.0471(18) Uiso 0.5000 4 d .
F21 F 0.2576(8) 1.0595(8) 0.0390(4) 0.068(3) Uiso 0.5000 4 d .
F22 F 0.5568(5) 1.2849(6) -0.02179(17) 0.122(3) Uani 1.0 4 d .
F23 F 0.5909(4) 1.3581(4) 0.03198(17) 0.0847(18) Uani 1.0 4 d .
F24 F 0.7005(3) 1.2661(3) 0.00931(11) 0.0499(10) Uani 1.0 4 d .
F25 F 0.2736(7) 1.0017(7) 0.0623(3) 0.062(3) Uiso 0.5000 4 d .
F26 F 0.2538(8) 1.0933(8) 0.0184(3) 0.063(3) Uiso 0.5000 4 d .
F27 F 0.3256(12) 0.9532(12) 0.0095(5) 0.109(5) Uiso 0.5000 4 d .
F28 F 1.0323(12) 0.9346(11) 0.0624(4) 0.074(4) Uiso 0.3750 4 d .
F29 F 1.0719(8) 1.0134(9) 0.0657(3) 0.046(3) Uiso 0.3750 4 d .
F30 F 0.9185(12) 0.9687(12) 0.0347(5) 0.077(4) Uiso 0.3750 4 d .
F31 F 0.9534(12) 1.0857(11) 0.0380(4) 0.068(4) Uiso 0.3750 4 d .
C1 C 1.1205(4) 0.5977(4) 0.10958(15) 0.0283(11) Uani 1.0 4 d .
C2 C 1.0225(4) 0.5732(4) 0.11602(14) 0.0264(11) Uani 1.0 4 d .
C3 C 0.9784(4) 0.4824(4) 0.10116(14) 0.0253(11) Uani 1.0 4 d .
C4 C 1.0451(4) 0.4094(4) 0.08907(14) 0.0272(11) Uani 1.0 4 d .
C5 C 0.9565(4) 0.6389(4) 0.13754(16) 0.0277(11) Uani 1.0 4 d .
C6 C 0.9174(4) 0.6075(4) 0.17135(15) 0.0295(11) Uani 1.0 4 d .
C7 C 0.8577(4) 0.6672(5) 0.19233(16) 0.0330(13) Uani 1.0 4 d .
C8 C 0.8368(4) 0.7593(5) 0.17832(18) 0.0342(13) Uani 1.0 4 d .
C9 C 0.8718(5) 0.7902(5) 0.1441(2) 0.0388(14) Uani 1.0 4 d .
C10 C 0.9334(4) 0.7313(4) 0.12343(16) 0.0297(12) Uani 1.0 4 d .
C11 C 0.8132(5) 0.6303(5) 0.22836(18) 0.0448(16) Uani 1.0 4 d .
C12 C 1.1831(4) 0.6822(4) 0.12344(18) 0.0321(12) Uani 1.0 4 d .
C13 C 1.2597(4) 0.7149(5) 0.10102(17) 0.0334(12) Uani 1.0 4 d .
C14 C 1.3192(5) 0.7940(5) 0.1119(2) 0.0449(16) Uani 1.0 4 d .
C15 C 1.3063(5) 0.8427(5) 0.1457(3) 0.0461(16) Uani 1.0 4 d .
C16 C 1.2315(5) 0.8101(5) 0.1693(2) 0.0408(14) Uani 1.0 4 d .
C17 C 1.1697(5) 0.7303(5) 0.15799(17) 0.0349(13) Uani 1.0 4 d .
C18 C 1.0017(4) 0.3227(4) 0.07577(16) 0.0313(12) Uani 1.0 4 d .
C19 C 0.8973(5) 0.3064(5) 0.07379(16) 0.0341(13) Uani 1.0 4 d .
C20 C 0.8317(5) 0.3775(5) 0.08598(16) 0.0355(13) Uani 1.0 4 d .
C21 C 0.8728(4) 0.4652(5) 0.09913(15) 0.0298(12) Uani 1.0 4 d .
C22 C 1.1957(4) 0.3359(4) 0.15405(14) 0.0273(11) Uani 1.0 4 d .
C23 C 1.2625(5) 0.3021(4) 0.12580(15) 0.0292(12) Uani 1.0 4 d .
C24 C 1.3491(4) 0.3688(5) 0.12616(15) 0.0288(11) Uani 1.0 4 d .
C25 C 1.3303(4) 0.4447(4) 0.15090(14) 0.0250(10) Uani 1.0 4 d .
C26 C 1.2337(4) 0.4255(4) 0.16816(14) 0.0260(11) Uani 1.0 4 d .
C27 C 1.1038(5) 0.2841(5) 0.16712(18) 0.0366(14) Uani 1.0 4 d .
C28 C 1.2589(6) 0.2059(5) 0.10642(18) 0.0416(15) Uani 1.0 4 d .
C29 C 1.4448(5) 0.3516(5) 0.10598(18) 0.0415(15) Uani 1.0 4 d .
C30 C 1.3989(5) 0.5291(5) 0.16199(17) 0.0352(13) Uani 1.0 4 d .
C31 C 1.1928(5) 0.4846(5) 0.19931(15) 0.0333(13) Uani 1.0 4 d .
C32 C 1.3422(6) 0.4654(7) 0.0234(2) 0.061(3) Uani 1.0 4 d .
C33 C 1.1375(6) 0.5323(6) 0.01233(18) 0.0512(18) Uani 1.0 4 d .
C34 C 1.1748(9) 0.3321(7) 0.0084(2) 0.074(3) Uani 1.0 4 d .
C35 C 0.6062(4) 1.1375(4) 0.16155(14) 0.0249(10) Uani 1.0 4 d .
C36 C 0.6663(4) 1.2213(4) 0.16880(14) 0.0236(10) Uani 1.0 4 d .
C37 C 0.6342(4) 1.2966(4) 0.19083(15) 0.0278(11) Uani 1.0 4 d .
C38 C 0.5402(4) 1.2919(4) 0.20763(14) 0.0282(11) Uani 1.0 4 d .
C39 C 0.4804(4) 1.2107(4) 0.20046(14) 0.0246(10) Uani 1.0 4 d .
C40 C 0.5115(4) 1.1372(4) 0.17759(14) 0.0250(10) Uani 1.0 4 d .
C41 C 0.6963(5) 1.3870(4) 0.19752(16) 0.0326(12) Uani 1.0 4 d .
C42 C 0.3853(5) 1.1990(4) 0.22097(16) 0.0303(12) Uani 1.0 4 d .
C43 C 0.7664(4) 1.0480(4) 0.13166(14) 0.0242(10) Uani 1.0 4 d .
C44 C 0.8157(4) 1.0379(4) 0.09771(15) 0.0269(11) Uani 1.0 4 d .
C45 C 0.9228(5) 1.0252(4) 0.09865(16) 0.0306(12) Uani 1.0 4 d .
C46 C 0.9828(4) 1.0217(4) 0.13367(17) 0.0321(12) Uani 1.0 4 d .
C47 C 0.9359(5) 1.0296(4) 0.16816(15) 0.0283(11) Uani 1.0 4 d .
C48 C 0.8298(4) 1.0444(4) 0.16688(14) 0.0235(10) Uani 1.0 4 d .
C49 C 0.9714(5) 1.0131(5) 0.06142(19) 0.0422(15) Uani 1.0 4 d .
C50 C 0.9984(5) 1.0184(5) 0.20584(18) 0.0359(13) Uani 1.0 4 d .
C51 C 0.6093(4) 0.9432(4) 0.14593(15) 0.0255(11) Uani 1.0 4 d .
C52 C 0.6164(4) 0.8664(4) 0.12030(16) 0.0294(12) Uani 1.0 4 d .
C53 C 0.5997(4) 0.7704(4) 0.13070(16) 0.0294(12) Uani 1.0 4 d .
C54 C 0.5720(4) 0.7488(4) 0.16797(16) 0.0304(12) Uani 1.0 4 d .
C55 C 0.5632(4) 0.8246(4) 0.19389(16) 0.0301(12) Uani 1.0 4 d .
C56 C 0.5847(4) 0.9193(4) 0.18351(15) 0.0266(11) Uani 1.0 4 d .
C57 C 0.6110(4) 0.6888(4) 0.10336(15) 0.0286(11) Uani 1.0 4 d .
C58 C 0.5329(5) 0.8027(5) 0.23372(18) 0.0391(14) Uani 1.0 4 d .
C59 C 0.5792(4) 1.0812(4) 0.09018(14) 0.0241(10) Uani 1.0 4 d .
C60 C 0.4856(5) 1.0390(4) 0.07578(17) 0.0323(12) Uani 1.0 4 d .
C61 C 0.4311(5) 1.0708(5) 0.04198(17) 0.0351(13) Uani 1.0 4 d .
C62 C 0.4679(5) 1.1456(5) 0.02039(16) 0.0377(14) Uani 1.0 4 d .
C63 C 0.5602(5) 1.1887(5) 0.03419(16) 0.0349(13) Uani 1.0 4 d .
C64 C 0.6147(4) 1.1581(4) 0.06837(15) 0.0282(11) Uani 1.0 4 d .
C65 C 0.3317(6) 1.0261(6) 0.0276(3) 0.0543(19) Uani 1.0 4 d .
C66 C 0.6012(6) 1.2723(6) 0.0128(2) 0.0513(18) Uani 1.0 4 d .
B1 B 0.6405(5) 1.0521(4) 0.13223(17) 0.0253(12) Uani 1.0 4 d .
H1 H 1.1539 0.5538 0.0938 0.0340 Uiso 1.0 4 calc R
H33C H 1.0692 0.5338 0.0219 0.0614 Uiso 1.0 4 calc R
H6 H 0.9319 0.5438 0.1804 0.0354 Uiso 1.0 4 calc R
H8 H 0.7976 0.8020 0.1926 0.0411 Uiso 1.0 4 calc R
H9 H 0.8537 0.8526 0.1344 0.0465 Uiso 1.0 4 calc R
H10 H 0.9592 0.7536 0.1002 0.0357 Uiso 1.0 4 calc R
H11A H 0.8363 0.6713 0.2506 0.0537 Uiso 1.0 4 calc R
H11B H 0.8364 0.5639 0.2336 0.0537 Uiso 1.0 4 calc R
H11C H 0.7379 0.6316 0.2243 0.0537 Uiso 1.0 4 calc R
H13 H 1.2711 0.6818 0.0777 0.0401 Uiso 1.0 4 calc R
H14 H 1.3699 0.8153 0.0958 0.0539 Uiso 1.0 4 calc R
H15 H 1.3473 0.8974 0.1530 0.0553 Uiso 1.0 4 calc R
H16 H 1.2226 0.8422 0.1931 0.0489 Uiso 1.0 4 calc R
H17 H 1.1186 0.7091 0.1739 0.0419 Uiso 1.0 4 calc R
H18 H 1.0454 0.2732 0.0678 0.0376 Uiso 1.0 4 calc R
H19 H 0.8699 0.2466 0.0641 0.0409 Uiso 1.0 4 calc R
H20 H 0.7599 0.3661 0.0853 0.0426 Uiso 1.0 4 calc R
H21 H 0.8283 0.5143 0.1069 0.0357 Uiso 1.0 4 calc R
H27A H 1.1155 0.2700 0.1950 0.0439 Uiso 1.0 4 calc R
H27B H 1.0932 0.2236 0.1526 0.0439 Uiso 1.0 4 calc R
H27C H 1.0427 0.3249 0.1623 0.0439 Uiso 1.0 4 calc R
H28A H 1.2699 0.1552 0.1262 0.0500 Uiso 1.0 4 calc R
H28B H 1.3128 0.2024 0.0885 0.0500 Uiso 1.0 4 calc R
H28C H 1.1916 0.1970 0.0918 0.0500 Uiso 1.0 4 calc R
H29A H 1.4561 0.4064 0.0889 0.0498 Uiso 1.0 4 calc R
H29B H 1.4366 0.2925 0.0904 0.0498 Uiso 1.0 4 calc R
H29C H 1.5038 0.3447 0.1254 0.0498 Uiso 1.0 4 calc R
H30A H 1.3577 0.5882 0.1617 0.0423 Uiso 1.0 4 calc R
H30B H 1.4509 0.5351 0.1434 0.0423 Uiso 1.0 4 calc R
H30C H 1.4330 0.5189 0.1882 0.0423 Uiso 1.0 4 calc R
H31A H 1.1214 0.5028 0.1913 0.0399 Uiso 1.0 4 calc R
H31B H 1.2346 0.5430 0.2037 0.0399 Uiso 1.0 4 calc R
H31C H 1.1954 0.4471 0.2234 0.0399 Uiso 1.0 4 calc R
H32A H 1.3883 0.4108 0.0301 0.0731 Uiso 1.0 4 calc R
H32B H 1.3688 0.5231 0.0373 0.0731 Uiso 1.0 4 calc R
H32C H 1.3384 0.4771 -0.0047 0.0731 Uiso 1.0 4 calc R
H33A H 1.1306 0.5194 -0.0157 0.0614 Uiso 1.0 4 calc R
H33B H 1.1714 0.5948 0.0173 0.0614 Uiso 1.0 4 calc R
H34A H 1.1005 0.3227 0.0086 0.0889 Uiso 1.0 4 calc R
H34B H 1.2110 0.2751 0.0194 0.0889 Uiso 1.0 4 calc R
H34C H 1.1916 0.3417 -0.0184 0.0889 Uiso 1.0 4 calc R
H36 H 0.7307 1.2260 0.1582 0.0283 Uiso 1.0 4 calc R
H38 H 0.5186 1.3429 0.2234 0.0338 Uiso 1.0 4 calc R
H40 H 0.4668 1.0837 0.1724 0.0300 Uiso 1.0 4 calc R
H44 H 0.7759 1.0396 0.0732 0.0323 Uiso 1.0 4 calc R
H46 H 1.0551 1.0139 0.1343 0.0385 Uiso 1.0 4 calc R
H48 H 0.7994 1.0523 0.1906 0.0282 Uiso 1.0 4 calc R
H52 H 0.6332 0.8797 0.0946 0.0353 Uiso 1.0 4 calc R
H54 H 0.5596 0.6841 0.1754 0.0365 Uiso 1.0 4 calc R
H56 H 0.5827 0.9690 0.2024 0.0319 Uiso 1.0 4 calc R
H60 H 0.4589 0.9870 0.0897 0.0387 Uiso 1.0 4 calc R
H62 H 0.4310 1.1667 -0.0031 0.0452 Uiso 1.0 4 calc R
H64 H 0.6771 1.1896 0.0772 0.0339 Uiso 1.0 4 calc R

loop_
_atom_site_aniso_label
_atom_site_aniso_U_11
_atom_site_aniso_U_22
_atom_site_aniso_U_33
_atom_site_aniso_U_12
_atom_site_aniso_U_13
_atom_site_aniso_U_23
Rh1 0.0273(3) 0.0233(3) 0.0227(2) 0.00078(16) 0.00623(15) 0.00049(15)
P1 0.0443(9) 0.0382(9) 0.0228(7) -0.0008(7) 0.0123(6) 0.0017(6)
F1 0.0424(19) 0.043(3) 0.0434(19) -0.0152(16) 0.0162(16) -0.0078(16)
F2 0.049(2) 0.040(2) 0.0326(17) -0.0110(17) 0.0017(16) -0.0101(15)
F3 0.061(3) 0.0210(18) 0.079(3) -0.0051(17) -0.016(3) 0.0151(18)
F4 0.045(2) 0.060(3) 0.0375(19) 0.0089(18) 0.0124(17) 0.0251(18)
F5 0.043(2) 0.040(2) 0.051(3) 0.0116(16) 0.0223(17) -0.0066(17)
F6 0.0279(17) 0.053(3) 0.0428(19) -0.0052(15) 0.0103(15) -0.0075(17)
F10 0.061(3) 0.033(2) 0.046(2) 0.0082(18) -0.0074(18) 0.0076(16)
F11 0.052(3) 0.076(4) 0.066(3) -0.033(3) -0.025(2) 0.035(3)
F12 0.057(3) 0.074(3) 0.036(2) 0.015(3) -0.0050(18) -0.0106(19)
F13 0.063(3) 0.037(2) 0.050(3) -0.0072(18) 0.029(2) -0.0100(17)
F14 0.065(3) 0.035(3) 0.059(3) 0.0188(19) -0.015(2) -0.0152(18)
F15 0.0428(19) 0.037(2) 0.0410(19) -0.0060(16) 0.0021(16) -0.0066(15)
F16 0.059(3) 0.057(3) 0.039(2) 0.000(2) 0.0056(18) 0.0088(18)
F17 0.046(3) 0.093(4) 0.051(3) -0.031(3) 0.0080(19) 0.021(3)
F18 0.117(4) 0.044(3) 0.051(3) 0.016(3) 0.053(3) 0.0087(19)
F22 0.080(4) 0.191(7) 0.085(4) -0.071(5) -0.048(3) 0.097(5)
F23 0.095(4) 0.047(3) 0.121(5) 0.019(3) 0.056(4) 0.035(3)
F24 0.047(2) 0.058(3) 0.047(3) -0.0037(19) 0.0154(18) 0.0115(19)
C1 0.026(3) 0.027(3) 0.032(3) 0.004(2) 0.004(2) -0.001(3)
C2 0.028(3) 0.027(3) 0.024(3) 0.000(2) 0.002(2) 0.003(2)
C3 0.026(3) 0.026(3) 0.023(3) 0.002(2) 0.001(2) 0.002(2)
C4 0.029(3) 0.031(3) 0.023(3) -0.005(3) 0.005(2) -0.001(2)
C5 0.023(3) 0.025(3) 0.036(3) -0.004(2) 0.005(2) -0.004(3)
C6 0.030(3) 0.026(3) 0.032(3) 0.002(3) 0.001(3) 0.003(3)
C7 0.027(3) 0.038(4) 0.034(3) -0.009(3) 0.005(3) -0.007(3)
C8 0.022(3) 0.032(3) 0.050(4) -0.005(3) 0.007(3) -0.012(3)
C9 0.032(3) 0.024(3) 0.060(4) 0.001(3) -0.000(3) -0.001(3)
C10 0.028(3) 0.028(3) 0.033(3) -0.000(3) 0.008(3) 0.003(3)
C11 0.049(4) 0.049(4) 0.038(4) -0.017(3) 0.011(3) -0.016(3)
C12 0.026(3) 0.023(3) 0.047(4) -0.001(2) 0.002(3) 0.002(3)
C13 0.028(3) 0.032(3) 0.040(3) -0.002(3) 0.003(3) 0.007(3)
C14 0.032(3) 0.044(4) 0.059(4) -0.009(3) 0.005(3) 0.012(4)
C15 0.035(4) 0.031(4) 0.072(5) -0.008(3) 0.000(3) 0.002(3)
C16 0.038(4) 0.031(4) 0.052(4) -0.004(3) -0.002(3) -0.006(3)
C17 0.031(3) 0.035(4) 0.039(3) -0.003(3) 0.005(3) -0.001(3)
C18 0.029(3) 0.029(3) 0.036(3) -0.003(3) 0.003(3) 0.001(3)
C19 0.046(4) 0.027(3) 0.028(3) -0.009(3) -0.001(3) 0.003(3)
C20 0.034(3) 0.043(4) 0.029(3) -0.007(3) 0.000(3) 0.002(3)
C21 0.028(3) 0.032(3) 0.030(3) 0.001(3) 0.007(3) 0.002(3)
C22 0.034(3) 0.025(3) 0.023(3) 0.002(3) 0.005(2) 0.005(2)
C23 0.038(3) 0.026(3) 0.024(3) 0.008(3) 0.003(3) -0.000(2)
C24 0.023(3) 0.038(4) 0.025(3) 0.007(3) -0.001(2) 0.001(3)
C25 0.029(3) 0.022(3) 0.023(3) -0.005(2) -0.0038(19) 0.0014(19)
C26 0.035(3) 0.024(3) 0.019(3) 0.001(2) 0.001(2) 0.002(2)
C27 0.041(3) 0.031(3) 0.041(4) -0.004(3) 0.016(3) 0.010(3)
C28 0.058(4) 0.031(4) 0.035(3) 0.013(3) -0.001(3) -0.007(3)
C29 0.032(3) 0.059(5) 0.036(3) 0.009(3) 0.013(3) 0.003(3)
C30 0.031(3) 0.039(4) 0.035(3) -0.007(3) -0.001(3) 0.001(3)
C31 0.041(3) 0.031(3) 0.028(3) 0.009(3) 0.008(3) 0.000(3)
C32 0.053(5) 0.086(6) 0.048(4) 0.013(4) 0.029(4) 0.024(4)
C33 0.049(4) 0.074(5) 0.030(3) 0.005(4) 0.002(3) 0.016(4)
C34 0.130(9) 0.062(6) 0.034(4) -0.007(6) 0.027(5) -0.014(4)
C35 0.029(3) 0.023(3) 0.023(3) -0.000(2) 0.004(2) 0.002(2)
C36 0.029(3) 0.020(3) 0.022(3) -0.003(2) 0.006(2) 0.0035(19)
C37 0.033(3) 0.025(3) 0.025(3) -0.002(3) 0.005(2) 0.002(2)
C38 0.035(3) 0.027(3) 0.023(3) 0.006(3) 0.003(2) -0.003(2)
C39 0.026(3) 0.024(3) 0.024(3) -0.001(2) 0.003(2) 0.002(2)
C40 0.024(3) 0.024(3) 0.026(3) -0.004(2) 0.0010(19) 0.003(2)
C41 0.043(4) 0.027(3) 0.028(3) -0.003(3) 0.006(3) 0.001(3)
C42 0.032(3) 0.029(3) 0.030(3) 0.003(3) 0.008(3) 0.003(3)
C43 0.027(3) 0.021(3) 0.025(3) -0.0003(19) 0.007(2) 0.0016(19)
C44 0.031(3) 0.023(3) 0.028(3) 0.001(2) 0.010(3) 0.000(2)
C45 0.034(3) 0.026(3) 0.033(3) -0.005(3) 0.007(3) -0.000(3)
C46 0.022(3) 0.027(3) 0.048(4) 0.001(2) 0.005(3) 0.001(3)
C47 0.037(3) 0.021(3) 0.027(3) -0.002(3) 0.004(3) 0.001(2)
C48 0.027(3) 0.019(3) 0.026(3) -0.0010(19) 0.006(2) 0.0026(19)
C49 0.034(3) 0.048(4) 0.046(4) -0.006(3) 0.012(3) -0.009(3)
C50 0.034(3) 0.028(3) 0.044(4) 0.000(3) 0.001(3) 0.001(3)
C51 0.027(3) 0.023(3) 0.027(3) -0.000(2) 0.007(2) -0.002(2)
C52 0.026(3) 0.030(3) 0.033(3) 0.001(3) 0.010(3) 0.006(3)
C53 0.029(3) 0.022(3) 0.037(3) 0.001(2) 0.006(3) -0.001(3)
C54 0.031(3) 0.026(3) 0.034(3) -0.003(3) 0.003(3) 0.004(3)
C55 0.030(3) 0.030(3) 0.031(3) 0.002(3) 0.007(3) 0.010(3)
C56 0.028(3) 0.024(3) 0.029(3) 0.002(2) 0.008(2) 0.000(2)
C57 0.030(3) 0.025(3) 0.031(3) -0.001(2) 0.005(3) 0.000(3)
C58 0.051(4) 0.027(3) 0.042(4) -0.003(3) 0.019(3) 0.005(3)
C59 0.024(3) 0.024(3) 0.026(3) -0.0008(19) 0.0087(19) -0.004(2)
C60 0.034(3) 0.022(3) 0.042(3) -0.001(3) 0.007(3) -0.005(3)
C61 0.038(3) 0.032(3) 0.034(3) 0.003(3) -0.003(3) -0.012(3)
C62 0.044(4) 0.043(4) 0.025(3) 0.013(3) -0.002(3) -0.003(3)
C63 0.034(3) 0.042(4) 0.029(3) 0.005(3) 0.008(3) 0.005(3)
C64 0.030(3) 0.026(3) 0.030(3) -0.003(2) 0.005(3) 0.004(2)
C65 0.047(4) 0.042(4) 0.071(5) -0.001(4) -0.008(4) -0.032(4)
C66 0.050(4) 0.064(5) 0.041(4) 0.005(4) 0.008(3) 0.018(4)
B1 0.025(3) 0.021(3) 0.032(3) -0.001(3) 0.009(3) -0.004(3)

loop_
_atom_type_symbol
_atom_type_description
_atom_type_scat_dispersion_real
_atom_type_scat_dispersion_imag
_atom_type_scat_source
C C 0.0033 0.0016
;
International Tables for Crystallography
(1992, Vol. C, Tables 4.2.6.8 and 6.1.1.4)
;
H H 0.0000 0.0000
;
International Tables for Crystallography
(1992, Vol. C, Table 6.1.1.4)
;
F F 0.0171 0.0103
;
International Tables for Crystallography
(1992, Vol. C, Tables 4.2.6.8 and 6.1.1.4)
;
P P 0.1023 0.0942
;
International Tables for Crystallography
(1992, Vol. C, Tables 4.2.6.8 and 6.1.1.4)
;
Rh Rh -1.1178 0.9187
;
International Tables for Crystallography
(1992, Vol. C, Tables 4.2.6.8 and 6.1.1.4)
;
B B 0.0013 0.0007
;
International Tables for Crystallography
(1992, Vol. C, Tables 4.2.6.8 and 6.1.1.4)
;

loop_
_geom_angle_atom_site_label_1
_geom_angle_atom_site_label_2
_geom_angle_atom_site_label_3
_geom_angle
_geom_angle_publ_flag
P1 Rh1 C1 98.26(13) yes
P1 Rh1 C4 86.79(15) yes
P1 Rh1 C22 142.96(14) yes
P1 Rh1 C23 107.79(15) yes
P1 Rh1 C24 101.22(15) yes
P1 Rh1 C25 125.20(14) yes
P1 Rh1 C26 162.54(15) yes
C1 Rh1 C4 77.3(2) yes
C1 Rh1 C22 117.02(19) yes
C1 Rh1 C23 153.77(19) yes
C1 Rh1 C24 133.27(19) yes
C1 Rh1 C25 99.64(17) yes
C1 Rh1 C26 90.74(18) yes
C4 Rh1 C22 90.1(2) yes
C4 Rh1 C23 106.6(3) yes
C4 Rh1 C24 145.4(3) yes
C4 Rh1 C25 147.7(2) yes
C4 Rh1 C26 109.9(2) yes
C22 Rh1 C23 38.6(2) yes
C22 Rh1 C24 63.3(2) yes
C22 Rh1 C25 62.24(19) yes
C22 Rh1 C26 36.69(19) yes
C23 Rh1 C24 38.8(2) yes
C23 Rh1 C25 62.79(19) yes
C23 Rh1 C26 63.3(2) yes
C24 Rh1 C25 35.78(19) yes
C24 Rh1 C26 62.2(2) yes
C25 Rh1 C26 37.86(19) yes
Rh1 P1 C32 115.9(3) yes
Rh1 P1 C33 112.7(3) yes
Rh1 P1 C34 118.7(3) yes
C32 P1 C33 101.5(4) yes
C32 P1 C34 104.1(5) yes
C33 P1 C34 101.7(4) yes
F29 F7 F31 119.2(12) yes
F29 F7 C49 69.3(10) yes
F31 F7 C49 55.3(8) yes
F28 F8 F30 125.2(15) yes
F28 F8 C49 66.5(10) yes
F30 F8 C49 64.6(12) yes
F30 F9 F31 119.0(16) yes
F30 F9 C49 56.9(8) yes
F31 F9 C49 65.9(13) yes
F25 F19 F27 104.7(13) yes
F25 F19 C65 56.8(6) yes
F27 F19 C65 58.6(12) yes
F26 F20 F27 90.1(9) yes
F26 F20 C65 50.4(5) yes
F27 F20 C65 51.1(8) yes
F25 F21 F26 166.0(16) yes
F25 F21 C65 81.6(9) yes
F26 F21 C65 85.7(12) yes
F19 F25 F21 93.4(9) yes
F19 F25 C65 50.0(5) yes
F21 F25 C65 50.1(8) yes
F20 F26 F21 104.5(12) yes
F20 F26 C65 52.7(6) yes
F21 F26 C65 57.0(10) yes
F19 F27 F20 153.9(18) yes
F19 F27 C65 83.7(14) yes
F20 F27 C65 70.5(10) yes
F8 F28 F29 123.1(15) yes
F8 F28 F30 24.9(8) yes
F8 F28 C49 66.7(10) yes
F29 F28 F30 98.2(12) yes
F29 F28 C49 61.3(9) yes
F30 F28 C49 45.6(8) yes
F7 F29 F28 134.8(14) yes
F7 F29 C49 73.1(10) yes
F28 F29 C49 64.5(10) yes
F8 F30 F9 142.5(17) yes
F8 F30 F28 29.8(9) yes
F8 F30 F31 120.3(15) yes
F8 F30 C49 74.9(12) yes
F9 F30 F28 112.9(12) yes
F9 F30 F31 22.3(7) yes
F9 F30 C49 69.8(10) yes
F28 F30 F31 90.7(10) yes
F28 F30 C49 49.8(8) yes
F31 F30 C49 49.8(8) yes
F7 F31 F9 135.5(18) yes
F7 F31 F30 96.9(10) yes
F7 F31 C49 57.9(8) yes
F9 F31 F30 38.8(12) yes
F9 F31 C49 83.3(15) yes
F30 F31 C49 47.9(8) yes
Rh1 C1 C2 100.5(4) yes
Rh1 C1 C12 122.0(4) yes
C2 C1 C12 130.0(5) yes
C1 C2 C3 120.3(5) yes
C1 C2 C5 121.5(5) yes
C3 C2 C5 118.2(5) yes
C2 C3 C4 119.0(5) yes
C2 C3 C21 121.5(5) yes
C4 C3 C21 119.5(5) yes
Rh1 C4 C3 114.8(4) yes
Rh1 C4 C18 126.0(4) yes
C3 C4 C18 118.0(5) yes
C2 C5 C6 120.0(5) yes
C2 C5 C10 120.1(5) yes
C6 C5 C10 119.8(5) yes
C5 C6 C7 121.4(6) yes
C6 C7 C8 118.0(6) yes
C6 C7 C11 120.4(6) yes
C8 C7 C11 121.5(6) yes
C7 C8 C9 121.2(6) yes
C8 C9 C10 120.9(6) yes
C5 C10 C9 118.5(6) yes
C1 C12 C13 118.7(6) yes
C1 C12 C17 123.1(6) yes
C13 C12 C17 118.2(5) yes
C12 C13 C14 121.5(6) yes
C13 C14 C15 120.9(7) yes
C14 C15 C16 118.9(6) yes
C15 C16 C17 120.3(6) yes
C12 C17 C16 120.1(6) yes
C4 C18 C19 122.1(6) yes
C18 C19 C20 120.1(6) yes
C19 C20 C21 119.1(6) yes
C3 C21 C20 121.2(6) yes
Rh1 C22 C23 67.4(3) yes
Rh1 C22 C26 72.6(3) yes
Rh1 C22 C27 126.7(4) yes
C23 C22 C26 107.7(5) yes
C23 C22 C27 126.6(5) yes
C26 C22 C27 125.7(5) yes
Rh1 C23 C22 73.9(3) yes
Rh1 C23 C24 74.9(3) yes
Rh1 C23 C28 127.6(4) yes
C22 C23 C24 107.8(5) yes
C22 C23 C28 126.7(6) yes
C24 C23 C28 124.2(6) yes
Rh1 C24 C23 66.3(3) yes
Rh1 C24 C25 73.1(3) yes
Rh1 C24 C29 129.9(4) yes
C23 C24 C25 107.6(5) yes
C23 C24 C29 124.9(6) yes
C25 C24 C29 127.3(5) yes
Rh1 C25 C24 71.1(3) yes
Rh1 C25 C26 70.0(3) yes
Rh1 C25 C30 129.0(4) yes
C24 C25 C26 108.6(5) yes
C24 C25 C30 127.6(5) yes
C26 C25 C30 123.6(5) yes
Rh1 C26 C22 70.7(3) yes
Rh1 C26 C25 72.2(3) yes
Rh1 C26 C31 129.2(4) yes
C22 C26 C25 108.0(5) yes
C22 C26 C31 126.6(5) yes
C25 C26 C31 124.9(5) yes
C36 C35 C40 115.5(5) yes
C36 C35 B1 121.4(5) yes
C40 C35 B1 122.8(5) yes
C35 C36 C37 121.8(5) yes
C36 C37 C38 120.9(5) yes
C36 C37 C41 122.0(5) yes
C38 C37 C41 117.1(5) yes
C37 C38 C39 117.7(5) yes
C38 C39 C40 121.1(5) yes
C38 C39 C42 119.0(5) yes
C40 C39 C42 119.6(5) yes
C35 C40 C39 122.9(5) yes
F1 C41 F2 105.7(5) yes
F1 C41 F3 106.8(5) yes
F1 C41 C37 112.8(5) yes
F2 C41 F3 106.4(5) yes
F2 C41 C37 112.1(5) yes
F3 C41 C37 112.5(5) yes
F4 C42 F5 106.5(5) yes
F4 C42 F6 105.8(5) yes
F4 C42 C39 111.8(5) yes
F5 C42 F6 106.0(5) yes
F5 C42 C39 113.6(5) yes
F6 C42 C39 112.6(5) yes
C44 C43 C48 116.1(5) yes
C44 C43 B1 123.6(5) yes
C48 C43 B1 120.0(5) yes
C43 C44 C45 121.9(5) yes
C44 C45 C46 120.5(6) yes
C44 C45 C49 119.7(5) yes
C46 C45 C49 119.8(5) yes
C45 C46 C47 119.1(5) yes
C46 C47 C48 119.8(5) yes
C46 C47 C50 119.5(5) yes
C48 C47 C50 120.6(5) yes
C43 C48 C47 122.4(5) yes
F7 C49 F8 127.8(8) yes
F7 C49 F9 95.6(7) yes
F7 C49 F28 90.6(9) yes
F7 C49 F29 37.6(7) yes
F7 C49 F30 129.7(10) yes
F7 C49 F31 66.8(8) yes
F7 C49 C45 112.3(7) yes
F8 C49 F9 93.0(6) yes
F8 C49 F28 46.8(8) yes
F8 C49 F29 98.0(8) yes
F8 C49 F30 40.5(9) yes
F8 C49 F31 119.1(9) yes
F8 C49 C45 111.3(7) yes
F9 C49 F28 128.8(9) yes
F9 C49 F29 123.8(8) yes
F9 C49 F30 53.3(9) yes
F9 C49 F31 30.9(8) yes
F9 C49 C45 112.7(6) yes
F28 C49 F29 54.2(9) yes
F28 C49 F30 84.6(11) yes
F28 C49 F31 135.6(11) yes
F28 C49 C45 111.5(8) yes
F29 C49 F30 124.1(10) yes
F29 C49 F31 101.0(10) yes
F29 C49 C45 113.8(7) yes
F30 C49 F31 82.4(11) yes
F30 C49 C45 115.9(9) yes
F31 C49 C45 112.4(9) yes
F10 C50 F11 106.1(5) yes
F10 C50 F12 104.8(5) yes
F10 C50 C47 112.2(5) yes
F11 C50 F12 106.3(5) yes
F11 C50 C47 112.6(6) yes
F12 C50 C47 114.2(5) yes
C52 C51 C56 116.1(5) yes
C52 C51 B1 119.1(5) yes
C56 C51 B1 124.5(5) yes
C51 C52 C53 122.9(6) yes
C52 C53 C54 119.9(5) yes
C52 C53 C57 122.2(5) yes
C54 C53 C57 117.9(5) yes
C53 C54 C55 118.2(5) yes
C54 C55 C56 121.0(6) yes
C54 C55 C58 118.8(5) yes
C56 C55 C58 120.2(5) yes
C51 C56 C55 121.8(5) yes
F13 C57 F14 107.2(5) yes
F13 C57 F15 105.3(4) yes
F13 C57 C53 113.3(5) yes
F14 C57 F15 105.2(5) yes
F14 C57 C53 112.6(5) yes
F15 C57 C53 112.7(5) yes
F16 C58 F17 105.4(5) yes
F16 C58 F18 105.7(5) yes
F16 C58 C55 113.6(6) yes
F17 C58 F18 107.5(6) yes
F17 C58 C55 111.1(5) yes
F18 C58 C55 113.0(5) yes
C60 C59 C64 116.4(5) yes
C60 C59 B1 123.3(5) yes
C64 C59 B1 120.0(5) yes
C59 C60 C61 122.0(6) yes
C60 C61 C62 121.0(6) yes
C60 C61 C65 121.1(6) yes
C62 C61 C65 117.9(6) yes
C61 C62 C63 118.0(6) yes
C62 C63 C64 121.4(6) yes
C62 C63 C66 120.1(6) yes
C64 C63 C66 118.5(6) yes
C59 C64 C63 121.2(5) yes
F19 C65 F20 95.9(7) yes
F19 C65 F21 112.4(9) yes
F19 C65 F25 73.2(7) yes
F19 C65 F26 134.9(8) yes
F19 C65 F27 37.6(9) yes
F19 C65 C61 111.1(7) yes
F20 C65 F21 109.4(8) yes
F20 C65 F25 141.9(7) yes
F20 C65 F26 76.9(7) yes
F20 C65 F27 58.3(9) yes
F20 C65 C61 109.4(7) yes
F21 C65 F25 48.3(7) yes
F21 C65 F26 37.3(8) yes
F21 C65 F27 119.7(11) yes
F21 C65 C61 116.7(8) yes
F25 C65 F26 85.5(7) yes
F25 C65 F27 102.2(10) yes
F25 C65 C61 108.6(7) yes
F26 C65 F27 115.9(10) yes
F26 C65 C61 113.3(7) yes
F27 C65 C61 123.0(10) yes
F22 C66 F23 105.9(7) yes
F22 C66 F24 106.7(6) yes
F22 C66 C63 114.1(7) yes
F23 C66 F24 104.0(6) yes
F23 C66 C63 112.1(6) yes
F24 C66 C63 113.2(6) yes
C35 B1 C43 111.2(4) yes
C35 B1 C51 113.2(5) yes
C35 B1 C59 103.2(4) yes
C43 B1 C51 104.2(4) yes
C43 B1 C59 113.8(5) yes
C51 B1 C59 111.4(4) yes
P1 Rh1 H1 81.754 no
C1 Rh1 H1 16.845 no
C4 Rh1 H1 79.739 no
C22 Rh1 H1 133.866 no
C23 Rh1 H1 168.534 no
C24 Rh1 H1 134.526 no
C25 Rh1 H1 106.685 no
C26 Rh1 H1 105.740 no
Rh1 C1 H1 32.686 no
C2 C1 H1 115.011 no
C12 C1 H1 115.004 no
C5 C6 H6 119.286 no
C7 C6 H6 119.281 no
C7 C8 H8 119.404 no
C9 C8 H8 119.430 no
C8 C9 H9 119.561 no
C10 C9 H9 119.543 no
C5 C10 H10 120.725 no
C9 C10 H10 120.729 no
C7 C11 H11A 109.480 no
C7 C11 H11B 109.466 no
C7 C11 H11C 109.479 no
H11A C11 H11B 109.472 no
H11A C11 H11C 109.465 no
H11B C11 H11C 109.465 no
C12 C13 H13 119.247 no
C14 C13 H13 119.256 no
C13 C14 H14 119.539 no
C15 C14 H14 119.513 no
C14 C15 H15 120.580 no
C16 C15 H15 120.564 no
C15 C16 H16 119.833 no
C17 C16 H16 119.834 no
C12 C17 H17 119.938 no
C16 C17 H17 119.935 no
C4 C18 H18 118.963 no
C19 C18 H18 118.958 no
C18 C19 H19 119.976 no
C20 C19 H19 119.972 no
C19 C20 H20 120.434 no
C21 C20 H20 120.433 no
C3 C21 H21 119.426 no
C20 C21 H21 119.422 no
C22 C27 H27A 109.472 no
C22 C27 H27B 109.473 no
C22 C27 H27C 109.478 no
H27A C27 H27B 109.469 no
H27A C27 H27C 109.470 no
H27B C27 H27C 109.465 no
C23 C28 H28A 109.474 no
C23 C28 H28B 109.471 no
C23 C28 H28C 109.474 no
H28A C28 H28B 109.483 no
H28A C28 H28C 109.469 no
H28B C28 H28C 109.456 no
C24 C29 H29A 109.469 no
C24 C29 H29B 109.472 no
C24 C29 H29C 109.489 no
H29A C29 H29B 109.449 no
H29A C29 H29C 109.472 no
H29B C29 H29C 109.475 no
C25 C30 H30A 109.465 no
C25 C30 H30B 109.468 no
C25 C30 H30C 109.468 no
H30A C30 H30B 109.477 no
H30A C30 H30C 109.462 no
H30B C30 H30C 109.487 no
C26 C31 H31A 109.458 no
C26 C31 H31B 109.470 no
C26 C31 H31C 109.471 no
H31A C31 H31B 109.467 no
H31A C31 H31C 109.482 no
H31B C31 H31C 109.480 no
P1 C32 H32A 109.464 no
P1 C32 H32B 109.467 no
P1 C32 H32C 109.470 no
H32A C32 H32B 109.472 no
H32A C32 H32C 109.474 no
H32B C32 H32C 109.481 no
P1 C33 H33C 109.466 no
P1 C33 H33A 109.477 no
P1 C33 H33B 109.476 no
H33C C33 H33A 109.478 no
H33C C33 H33B 109.471 no
H33A C33 H33B 109.459 no
P1 C34 H34A 109.470 no
P1 C34 H34B 109.480 no
P1 C34 H34C 109.470 no
H34A C34 H34B 109.481 no
H34A C34 H34C 109.462 no
H34B C34 H34C 109.465 no
C35 C36 H36 119.086 no
C37 C36 H36 119.092 no
C37 C38 H38 121.157 no
C39 C38 H38 121.134 no
C35 C40 H40 118.541 no
C39 C40 H40 118.550 no
C43 C44 H44 119.051 no
C45 C44 H44 119.042 no
C45 C46 H46 120.427 no
C47 C46 H46 120.423 no
C43 C48 H48 118.803 no
C47 C48 H48 118.808 no
C51 C52 H52 118.565 no
C53 C52 H52 118.578 no
C53 C54 H54 120.907 no
C55 C54 H54 120.913 no
C51 C56 H56 119.073 no
C55 C56 H56 119.095 no
C59 C60 H60 119.011 no
C61 C60 H60 119.000 no
C61 C62 H62 121.005 no
C63 C62 H62 121.012 no
C59 C64 H64 119.421 no
C63 C64 H64 119.415 no
Rh1 H1 C1 130.469 no

loop_
_geom_bond_atom_site_label_1
_geom_bond_atom_site_label_2
_geom_bond_distance
_geom_bond_publ_flag
Rh1 P1 2.3030(16) yes
Rh1 C1 2.494(6) yes
Rh1 C4 2.039(6) yes
Rh1 C22 2.224(5) yes
Rh1 C23 2.136(6) yes
Rh1 C24 2.252(5) yes
Rh1 C25 2.278(5) yes
Rh1 C26 2.247(5) yes
P1 C32 1.824(8) yes
P1 C33 1.821(8) yes
P1 C34 1.820(9) yes
F1 C41 1.342(7) yes
F2 C41 1.339(7) yes
F3 C41 1.331(7) yes
F4 C42 1.334(7) yes
F5 C42 1.339(7) yes
F6 C42 1.346(7) yes
F7 F29 0.853(15) yes
F7 F31 1.451(17) yes
F7 C49 1.338(11) yes
F8 F28 1.070(17) yes
F8 F30 0.907(18) yes
F8 C49 1.348(11) yes
F9 F30 1.206(19) yes
F9 F31 0.730(17) yes
F9 C49 1.413(10) yes
F10 C50 1.336(7) yes
F11 C50 1.331(8) yes
F12 C50 1.346(8) yes
F13 C57 1.344(7) yes
F14 C57 1.331(7) yes
F15 C57 1.343(7) yes
F16 C58 1.328(8) yes
F17 C58 1.345(8) yes
F18 C58 1.336(8) yes
F19 F25 1.730(13) yes
F19 F27 0.849(18) yes
F19 C65 1.383(11) yes
F20 F26 1.762(13) yes
F20 F27 1.299(18) yes
F20 C65 1.439(12) yes
F21 F25 1.140(14) yes
F21 F26 0.849(15) yes
F21 C65 1.173(14) yes
F22 C66 1.289(9) yes
F23 C66 1.373(10) yes
F24 C66 1.317(9) yes
F25 C65 1.512(13) yes
F26 C65 1.395(13) yes
F27 C65 1.188(18) yes
F28 F29 1.209(19) yes
F28 F30 1.76(2) yes
F28 C49 1.347(16) yes
F29 C49 1.308(12) yes
F30 F31 1.69(3) yes
F30 C49 1.261(16) yes
F31 C49 1.298(16) yes
C1 C2 1.363(8) yes
C1 C12 1.482(8) yes
C2 C3 1.457(8) yes
C2 C5 1.498(8) yes
C3 C4 1.422(8) yes
C3 C21 1.396(8) yes
C4 C18 1.388(8) yes
C5 C6 1.386(8) yes
C5 C10 1.394(8) yes
C6 C7 1.386(8) yes
C7 C8 1.383(9) yes
C7 C11 1.510(9) yes
C8 C9 1.374(10) yes
C9 C10 1.387(9) yes
C12 C13 1.397(9) yes
C12 C17 1.391(9) yes
C13 C14 1.376(9) yes
C14 C15 1.370(11) yes
C15 C16 1.403(10) yes
C16 C17 1.404(9) yes
C18 C19 1.378(8) yes
C19 C20 1.397(9) yes
C20 C21 1.387(9) yes
C22 C23 1.445(8) yes
C22 C26 1.407(8) yes
C22 C27 1.504(9) yes
C23 C24 1.461(8) yes
C23 C28 1.490(9) yes
C24 C25 1.392(8) yes
C24 C29 1.504(8) yes
C25 C26 1.468(8) yes
C25 C30 1.501(8) yes
C26 C31 1.490(8) yes
C35 C36 1.412(7) yes
C35 C40 1.401(8) yes
C35 B1 1.646(8) yes
C36 C37 1.379(8) yes
C37 C38 1.407(8) yes
C37 C41 1.500(8) yes
C38 C39 1.379(8) yes
C39 C40 1.372(8) yes
C39 C42 1.495(8) yes
C43 C44 1.395(8) yes
C43 C48 1.407(7) yes
C43 B1 1.648(8) yes
C44 C45 1.407(8) yes
C45 C46 1.379(8) yes
C45 C49 1.494(9) yes
C46 C47 1.392(8) yes
C47 C48 1.398(8) yes
C47 C50 1.478(8) yes
C51 C52 1.393(8) yes
C51 C56 1.404(8) yes
C51 B1 1.644(8) yes
C52 C53 1.400(8) yes
C53 C54 1.400(8) yes
C53 C57 1.489(8) yes
C54 C55 1.392(8) yes
C55 C56 1.396(8) yes
C55 C58 1.496(9) yes
C59 C60 1.404(8) yes
C59 C64 1.408(8) yes
C59 B1 1.641(8) yes
C60 C61 1.381(8) yes
C61 C62 1.388(9) yes
C61 C65 1.482(10) yes
C62 C63 1.390(9) yes
C63 C64 1.387(8) yes
C63 C66 1.500(10) yes
Rh1 H1 1.771 no
C1 H1 0.950 no
C6 H6 0.950 no
C8 H8 0.950 no
C9 H9 0.950 no
C10 H10 0.950 no
C11 H11A 0.980 no
C11 H11B 0.980 no
C11 H11C 0.980 no
C13 H13 0.950 no
C14 H14 0.950 no
C15 H15 0.950 no
C16 H16 0.950 no
C17 H17 0.950 no
C18 H18 0.950 no
C19 H19 0.950 no
C20 H20 0.950 no
C21 H21 0.950 no
C27 H27A 0.980 no
C27 H27B 0.980 no
C27 H27C 0.980 no
C28 H28A 0.980 no
C28 H28B 0.980 no
C28 H28C 0.980 no
C29 H29A 0.980 no
C29 H29B 0.980 no
C29 H29C 0.980 no
C30 H30A 0.980 no
C30 H30B 0.980 no
C30 H30C 0.980 no
C31 H31A 0.980 no
C31 H31B 0.980 no
C31 H31C 0.980 no
C32 H32A 0.980 no
C32 H32B 0.980 no
C32 H32C 0.980 no
C33 H33C 0.980 no
C33 H33A 0.980 no
C33 H33B 0.980 no
C34 H34A 0.980 no
C34 H34B 0.980 no
C34 H34C 0.980 no
C36 H36 0.950 no
C38 H38 0.950 no
C40 H40 0.950 no
C44 H44 0.950 no
C46 H46 0.950 no
C48 H48 0.950 no
C52 H52 0.950 no
C54 H54 0.950 no
C56 H56 0.950 no
C60 H60 0.950 no
C62 H62 0.950 no
C64 H64 0.950 no

loop_
_geom_contact_atom_site_label_1
_geom_contact_atom_site_label_2
_geom_contact_distance
_geom_contact_publ_flag
_geom_contact_site_symmetry_2
P1 C18 3.560(6) no .
F1 C36 2.751(6) no .
F2 C36 3.454(6) no .
F2 C38 2.912(7) no .
F3 C36 3.424(6) no .
F3 C38 2.938(7) no .
F4 C38 3.204(7) no .
F4 C40 3.096(7) no .
F5 C38 2.757(7) no .
F6 C38 3.564(7) no .
F6 C40 2.809(6) no .
F7 C44 3.509(11) no .
F7 C46 2.879(11) no .
F8 C44 3.102(10) no .
F8 C46 3.268(10) no .
F9 C44 2.790(10) no .
F10 C46 3.035(7) no .
F10 C48 3.320(7) no .
F11 C46 2.850(7) no .
F11 C48 3.515(7) no .
F12 C48 2.756(6) no .
F13 C52 2.770(7) no .
F14 C52 3.508(7) no .
F14 C54 2.853(7) no .
F15 C52 3.405(7) no .
F15 C54 3.007(7) no .
F16 C54 3.018(7) no .
F16 C56 3.384(7) no .
F17 C54 2.861(7) no .
F17 C56 3.490(7) no .
F18 C56 2.728(7) no .
F19 C60 2.832(10) no .
F19 C62 3.530(11) no .
F20 C62 2.720(10) no .
F21 C60 3.141(12) no .
F21 C62 3.116(13) no .
F22 C62 2.740(10) no .
F22 C64 3.592(9) no .
F23 C62 3.362(8) no .
F23 C64 3.047(8) no .
F24 C62 3.520(8) no .
F24 C64 2.841(7) no .
F25 C60 2.814(11) no .
F26 C60 3.543(11) no .
F26 C62 2.884(12) no .
F27 C60 3.183(16) no .
F27 C62 3.252(17) no .
F28 C44 3.491(16) no .
F28 C46 2.868(16) no .
F29 C46 2.715(12) no .
F30 C44 2.828(17) no .
F30 C46 3.519(16) no .
F31 C44 2.933(16) no .
F31 C46 3.405(16) no .
C1 C6 3.556(8) no .
C1 C10 3.140(8) no .
C1 C31 3.520(8) no .
C1 C33 3.502(9) no .
C2 C17 3.166(8) no .
C3 C6 3.141(8) no .
C3 C10 3.596(8) no .
C3 C19 2.790(8) no .
C4 C20 2.815(8) no .
C4 C27 3.237(8) no .
C4 C33 3.459(9) no .
C4 C34 3.554(11) no .
C5 C8 2.759(8) no .
C5 C12 3.103(8) no .
C5 C17 3.082(8) no .
C5 C21 2.912(8) no .
C6 C9 2.746(9) no .
C6 C21 3.190(8) no .
C7 C10 2.803(8) no .
C10 C12 3.333(8) no .
C10 C17 3.205(8) no .
C12 C15 2.811(9) no .
C13 C16 2.756(9) no .
C14 C17 2.774(10) no .
C18 C21 2.763(8) no .
C18 C22 3.534(8) no .
C18 C27 3.350(8) no .
C18 C34 3.391(11) no .
C27 C28 3.233(10) no .
C27 C31 3.174(9) no .
C28 C29 3.159(10) no .
C29 C30 3.219(10) no .
C29 C32 3.420(10) no .
C30 C31 3.152(9) no .
C35 C38 2.846(8) no .
C35 C48 3.184(8) no .
C35 C56 3.136(8) no .
C35 C60 3.499(8) no .
C35 C64 3.240(8) no .
C36 C39 2.757(8) no .
C36 C43 3.071(7) no .
C36 C48 3.257(7) no .
C36 C59 3.444(7) no .
C36 C64 3.578(7) no .
C37 C40 2.743(8) no .
C40 C51 3.211(8) no .
C40 C56 3.168(8) no .
C40 C59 3.313(7) no .
C43 C46 2.845(8) no .
C43 C52 3.191(8) no .
C43 C56 3.577(8) no .
C43 C64 3.198(7) no .
C44 C47 2.772(8) no .
C44 C51 3.548(8) no .
C44 C59 3.135(8) no .
C44 C64 3.195(8) no .
C45 C48 2.760(8) no .
C48 C51 3.225(7) no .
C51 C54 2.854(8) no .
C51 C60 3.084(8) no .
C52 C55 2.755(8) no .
C52 C59 3.175(8) no .
C52 C60 3.243(8) no .
C53 C56 2.772(8) no .
C59 C62 2.840(8) no .
C60 C63 2.752(9) no .
C61 C64 2.764(8) no .
F1 F16 3.071(6) no 2_655
F1 F18 3.256(6) no 2_655
F1 C6 3.581(7) no 1_565
F1 C20 3.409(7) no 1_565
F1 C21 3.357(7) no 1_565
F2 F12 3.163(6) no 2_655
F2 F16 3.109(6) no 2_655
F2 F18 3.458(7) no 2_655
F2 C11 3.374(8) no 1_565
F2 C58 3.589(8) no 2_655
F3 F12 3.330(6) no 2_655
F3 F14 3.099(6) no 1_565
F3 C11 3.434(8) no 1_565
F3 C30 3.373(7) no 1_465
F4 C6 3.378(6) no 2_655
F4 C7 3.504(7) no 2_655
F4 C17 3.475(7) no 2_655
F4 C31 3.109(7) no 2_655
F5 F10 3.155(6) no 2_655
F5 C22 3.234(6) no 1_465
F5 C25 3.559(7) no 1_465
F5 C26 3.188(6) no 1_465
F5 C31 3.545(7) no 1_465
F6 F11 3.195(6) no 1_455
F6 C22 3.271(7) no 1_465
F6 C23 3.288(7) no 1_465
F6 C27 3.357(7) no 1_465
F6 C28 3.294(7) no 1_465
F7 F9 3.585(12) no 3_775
F7 F21 2.832(14) no 1_655
F7 F25 3.029(13) no 1_655
F7 F26 3.112(14) no 1_655
F7 F30 3.349(18) no 3_775
F7 C28 3.545(11) no 1_565
F8 F9 3.282(12) no 3_775
F8 F26 3.420(13) no 3_675
F8 F31 3.265(17) no 3_775
F9 F7 3.585(12) no 3_775
F9 F8 3.282(12) no 3_775
F9 F9 3.529(12) no 3_775
F9 F20 3.253(11) no 3_675
F9 F21 3.467(13) no 3_675
F9 F26 3.312(13) no 3_675
F9 F27 3.273(17) no 3_675
F9 F28 3.311(17) no 3_775
F9 F29 3.435(13) no 3_775
F9 F30 3.277(18) no 3_775
F10 F5 3.155(6) no 2_645
F10 C8 3.523(7) no .
F10 C9 3.523(8) no .
F10 C16 3.572(8) no .
F10 C38 3.501(7) no 2_645
F11 F6 3.195(6) no 1_655
F11 F17 3.290(7) no 2_655
F11 C27 3.306(8) no 1_565
F12 F2 3.163(6) no 2_645
F12 F3 3.330(6) no 2_645
F12 F16 2.992(7) no 2_655
F12 F17 3.268(7) no 2_655
F13 F22 3.049(7) no 3_675
F14 F3 3.099(6) no 1_545
F14 C6 3.551(7) no .
F14 C7 3.417(7) no .
F14 C8 3.447(7) no .
F14 C9 3.593(7) no .
F14 C21 3.512(7) no .
F15 F22 2.707(7) no 3_675
F15 C13 3.584(7) no 1_455
F15 C14 3.458(8) no 1_455
F15 C30 3.428(7) no 1_455
F16 F1 3.071(6) no 2_645
F16 F2 3.109(6) no 2_645
F16 F12 2.992(7) no 2_645
F16 C11 3.433(8) no .
F16 C41 3.480(7) no 2_645
F17 F11 3.290(7) no 2_645
F17 F12 3.268(7) no 2_645
F17 C15 3.596(8) no 1_455
F17 C16 3.496(8) no 1_455
F18 F1 3.256(6) no 2_645
F18 F2 3.458(7) no 2_645
F18 C27 3.523(8) no 2_655
F18 C31 3.576(8) no 2_655
F19 F22 3.287(11) no 3_675
F19 F24 3.043(9) no 3_675
F19 C14 3.347(11) no 1_455
F19 C62 3.421(11) no 3_675
F19 C63 3.190(11) no 3_675
F19 C66 3.302(12) no 3_675
F20 F9 3.253(11) no 3_675
F20 F30 3.152(17) no 3_675
F20 C44 3.368(9) no 3_675
F20 C59 3.374(10) no 3_675
F20 C60 3.558(10) no 3_675
F20 C63 3.453(11) no 3_675
F20 C64 3.315(10) no 3_675
F21 F7 2.832(14) no 1_455
F21 F9 3.467(13) no 3_675
F21 F28 3.571(19) no 1_455
F21 F29 2.749(15) no 1_455
F21 F30 3.290(18) no 3_675
F21 C28 3.086(13) no 1_465
F22 F13 3.049(7) no 3_675
F22 F15 2.707(7) no 3_675
F22 F19 3.287(11) no 3_675
F22 C57 3.423(8) no 3_675
F23 C20 3.515(8) no 1_565
F23 C29 3.328(9) no 1_465
F23 C32 3.561(10) no 1_465
F23 C32 3.272(10) no 3_775
F24 F19 3.043(9) no 3_675
F24 F27 3.119(16) no 3_675
F24 C19 3.289(7) no 1_565
F24 C20 3.389(7) no 1_565
F25 F7 3.029(13) no 1_455
F25 F28 3.286(18) no 1_455
F25 F29 2.653(14) no 1_455
F25 C14 3.374(12) no 1_455
F25 C28 3.229(12) no 1_465
F26 F7 3.112(14) no 1_455
F26 F8 3.420(13) no 3_675
F26 F9 3.312(13) no 3_675
F26 F29 3.203(15) no 1_455
F26 F30 2.898(18) no 3_675
F26 C28 3.410(12) no 1_465
F26 C34 3.474(14) no 1_465
F27 F9 3.273(17) no 3_675
F27 F24 3.119(16) no 3_675
F27 F30 3.57(2) no 3_675
F27 C62 3.276(17) no 3_675
F27 C63 2.963(17) no 3_675
F27 C64 3.254(17) no 3_675
F27 C66 3.377(18) no 3_675
F28 F9 3.311(17) no 3_775
F28 F21 3.571(19) no 1_655
F28 F25 3.286(18) no 1_655
F28 F31 3.50(2) no 3_775
F29 F9 3.435(13) no 3_775
F29 F21 2.749(15) no 1_655
F29 F25 2.653(14) no 1_655
F29 F26 3.203(15) no 1_655
F29 F30 3.487(18) no 3_775
F30 F7 3.349(18) no 3_775
F30 F9 3.277(18) no 3_775
F30 F20 3.152(17) no 3_675
F30 F21 3.290(18) no 3_675
F30 F26 2.898(18) no 3_675
F30 F27 3.57(2) no 3_675
F30 F29 3.487(18) no 3_775
F30 F30 3.46(3) no 3_775
F30 F31 3.23(3) no 3_775
F31 F8 3.265(17) no 3_775
F31 F28 3.50(2) no 3_775
F31 F30 3.23(3) no 3_775
F31 C18 3.568(16) no 1_565
F31 C19 3.403(16) no 1_565
C6 F1 3.581(7) no 1_545
C6 F4 3.378(6) no 2_645
C6 F14 3.551(7) no .
C7 F4 3.504(7) no 2_645
C7 F14 3.417(7) no .
C8 F10 3.523(7) no .
C8 F14 3.447(7) no .
C8 C53 3.374(8) no .
C8 C54 3.448(8) no .
C9 F10 3.523(8) no .
C9 F14 3.593(7) no .
C9 C46 3.552(9) no .
C9 C47 3.504(8) no .
C9 C52 3.525(8) no .
C9 C53 3.553(8) no .
C11 F2 3.374(8) no 1_545
C11 F3 3.434(8) no 1_545
C11 F16 3.433(8) no .
C11 C38 3.575(9) no 2_645
C13 F15 3.584(7) no 1_655
C14 F15 3.458(8) no 1_655
C14 F19 3.347(11) no 1_655
C14 F25 3.374(12) no 1_655
C15 F17 3.596(8) no 1_655
C16 F10 3.572(8) no .
C16 F17 3.496(8) no 1_655
C17 F4 3.475(7) no 2_645
C18 F31 3.568(16) no 1_545
C19 F24 3.289(7) no 1_545
C19 F31 3.403(16) no 1_545
C20 F1 3.409(7) no 1_545
C20 F23 3.515(8) no 1_545
C20 F24 3.389(7) no 1_545
C21 F1 3.357(7) no 1_545
C21 F14 3.512(7) no .
C22 F5 3.234(6) no 1_645
C22 F6 3.271(7) no 1_645
C23 F6 3.288(7) no 1_645
C25 F5 3.559(7) no 1_645
C26 F5 3.188(6) no 1_645
C27 F6 3.357(7) no 1_645
C27 F11 3.306(8) no 1_545
C27 F18 3.523(8) no 2_645
C28 F6 3.294(7) no 1_645
C28 F7 3.545(11) no 1_545
C28 F21 3.086(13) no 1_645
C28 F25 3.229(12) no 1_645
C28 F26 3.410(12) no 1_645
C29 F23 3.328(9) no 1_645
C30 F3 3.373(7) no 1_645
C30 F15 3.428(7) no 1_655
C31 F4 3.109(7) no 2_645
C31 F5 3.545(7) no 1_645
C31 F18 3.576(8) no 2_645
C32 F23 3.561(10) no 1_645
C32 F23 3.272(10) no 3_775
C34 F26 3.474(14) no 1_645
C38 F10 3.501(7) no 2_655
C38 C11 3.575(9) no 2_655
C41 F16 3.480(7) no 2_655
C44 F20 3.368(9) no 3_675
C46 C9 3.552(9) no .
C47 C9 3.504(8) no .
C52 C9 3.525(8) no .
C53 C8 3.374(8) no .
C53 C9 3.553(8) no .
C54 C8 3.448(8) no .
C57 F22 3.423(8) no 3_675
C58 F2 3.589(8) no 2_645
C59 F20 3.374(10) no 3_675
C60 F20 3.558(10) no 3_675
C62 F19 3.421(11) no 3_675
C62 F27 3.276(17) no 3_675
C63 F19 3.190(11) no 3_675
C63 F20 3.453(11) no 3_675
C63 F27 2.963(17) no 3_675
C64 F20 3.315(10) no 3_675
C64 F27 3.254(17) no 3_675
C66 F19 3.302(12) no 3_675
C66 F27 3.377(18) no 3_675
Rh1 H33C 3.4256 no .
Rh1 H18 3.1650 no .
Rh1 H27C 3.3639 no .
Rh1 H28C 3.3157 no .
Rh1 H29A 3.4784 no .
Rh1 H30A 3.4903 no .
Rh1 H31A 3.4163 no .
Rh1 H32B 3.5524 no .
P1 H18 3.4047 no .
P1 H29A 3.5069 no .
F1 H36 2.4154 no .
F2 H38 2.7646 no .
F3 H38 2.8348 no .
F4 H38 3.3176 no .
F4 H40 3.1215 no .
F5 H38 2.4612 no .
F6 H40 2.5105 no .
F7 H46 2.6941 no .
F8 H44 3.0790 no .
F8 H46 3.3903 no .
F9 H44 2.4564 no .
F10 H46 3.0189 no .
F10 H48 3.4646 no .
F11 H46 2.6436 no .
F12 H48 2.4168 no .
F13 H52 2.4403 no .
F14 H54 2.6817 no .
F15 H52 3.5495 no .
F15 H54 2.9268 no .
F16 H54 2.9387 no .
F16 H56 3.5080 no .
F17 H54 2.6975 no .
F18 H56 2.3902 no .
F19 H60 2.5884 no .
F20 H62 2.4260 no .
F21 H60 3.1844 no .
F21 H62 3.1713 no .
F22 H62 2.4481 no .
F23 H62 3.5213 no .
F23 H64 2.9720 no .
F24 H64 2.6159 no .
F25 H60 2.5253 no .
F26 H62 2.6948 no .
F27 H60 3.1660 no .
F27 H62 3.3094 no .
F28 H46 2.7041 no .
F29 H46 2.3943 no .
F30 H44 2.5831 no .
F31 H44 2.7908 no .
C1 H33C 3.1639 no .
C1 H10 3.0153 no .
C1 H13 2.6154 no .
C1 H17 2.7068 no .
C1 H30A 3.4383 no .
C1 H31A 3.1103 no .
C1 H31B 3.5269 no .
C1 H33B 3.3129 no .
C2 H33C 3.4033 no .
C2 H6 2.6419 no .
C2 H10 2.6745 no .
C2 H17 2.9418 no .
C2 H21 2.6561 no .
C2 H31A 2.9579 no .
C3 H1 2.5316 no .
C3 H33C 3.1612 no .
C3 H6 2.9777 no .
C3 H18 3.2689 no .
C3 H20 3.2810 no .
C3 H27C 3.0963 no .
C3 H31A 3.4886 no .
C4 H33C 2.9291 no .
C4 H19 3.2719 no .
C4 H21 3.2922 no .
C4 H27B 3.4023 no .
C4 H27C 2.7871 no .
C4 H28C 3.5078 no .
C4 H34A 3.1693 no .
C5 H1 3.3240 no .
C5 H9 3.2504 no .
C5 H17 2.5530 no .
C5 H21 2.5645 no .
C5 H31A 3.3024 no .
C6 H8 3.2346 no .
C6 H10 3.2669 no .
C6 H11A 3.1493 no .
C6 H11B 2.5531 no .
C6 H11C 3.1212 no .
C6 H17 2.9753 no .
C6 H21 2.7375 no .
C6 H31A 3.0574 no .
C7 H9 3.2529 no .
C7 H17 3.5722 no .
C8 H6 3.2334 no .
C8 H10 3.2599 no .
C8 H11A 2.7763 no .
C8 H11B 3.3121 no .
C8 H11C 2.7743 no .
C9 H17 3.4792 no .
C10 H6 3.2594 no .
C10 H8 3.2538 no .
C10 H17 2.8653 no .
C10 H21 3.3338 no .
C11 H6 2.6580 no .
C11 H8 2.6788 no .
C12 H10 3.1213 no .
C12 H14 3.2705 no .
C12 H16 3.2767 no .
C12 H30A 2.8439 no .
C12 H31A 3.5585 no .
C12 H31B 3.3900 no .
C13 H1 2.6263 no .
C13 H15 3.2485 no .
C13 H17 3.2550 no .
C13 H30A 2.9336 no .
C13 H33B 3.4399 no .
C14 H16 3.2458 no .
C14 H30A 3.3432 no .
C15 H13 3.2395 no .
C15 H17 3.2909 no .
C16 H14 3.2488 no .
C16 H30A 3.5112 no .
C17 H1 3.2946 no .
C17 H10 3.2602 no .
C17 H13 3.2500 no .
C17 H15 3.2948 no .
C17 H30A 3.1421 no .
C17 H31A 3.4342 no .
C17 H31B 3.1130 no .
C18 H20 3.2628 no .
C18 H27B 3.1237 no .
C18 H27C 2.9837 no .
C18 H28C 3.0404 no .
C18 H34A 2.7543 no .
C18 H34B 3.5607 no .
C19 H21 3.2579 no .
C19 H27C 3.4533 no .
C20 H18 3.2564 no .
C21 H6 3.0393 no .
C21 H19 3.2597 no .
C21 H27C 3.5437 no .
C22 H18 3.5208 no .
C22 H28A 2.8828 no .
C22 H28B 3.3936 no .
C22 H28C 2.8802 no .
C22 H31A 2.8591 no .
C22 H31B 3.3574 no .
C22 H31C 2.8473 no .
C23 H18 3.3415 no .
C23 H27A 3.2307 no .
C23 H27B 2.7028 no .
C23 H27C 3.2553 no .
C23 H29A 3.2719 no .
C23 H29B 2.6834 no .
C23 H29C 3.2097 no .
C24 H28A 3.1355 no .
C24 H28B 2.6677 no .
C24 H28C 3.2954 no .
C24 H30A 3.2767 no .
C24 H30B 2.7001 no .
C24 H30C 3.1111 no .
C24 H32A 3.4511 no .
C25 H29A 2.8650 no .
C25 H29B 3.3582 no .
C25 H29C 2.8648 no .
C25 H31A 3.2767 no .
C25 H31B 2.6750 no .
C25 H31C 3.1912 no .
C26 H27A 2.8557 no .
C26 H27B 3.3622 no .
C26 H27C 2.8492 no .
C26 H30A 2.7981 no .
C26 H30B 3.3969 no .
C26 H30C 2.9332 no .
C27 H18 3.4458 no .
C27 H28A 3.2358 no .
C27 H28C 3.1736 no .
C27 H31A 3.1465 no .
C27 H31C 3.1433 no .
C28 H18 3.1212 no .
C28 H27B 2.8143 no .
C28 H29B 2.7155 no .
C28 H34B 3.1581 no .
C29 H28B 2.7240 no .
C29 H30B 2.8504 no .
C29 H32A 2.7794 no .
C29 H32B 3.4372 no .
C30 H29A 3.1862 no .
C30 H29C 3.2126 no .
C30 H31B 2.6998 no .
C31 H6 3.5075 no .
C31 H17 3.3501 no .
C31 H27A 3.1413 no .
C31 H27C 3.1487 no .
C31 H30A 2.9848 no .
C31 H30C 3.2325 no .
C32 H29A 2.7156 no .
C32 H29B 3.4754 no .
C32 H33A 3.0551 no .
C32 H33B 2.8559 no .
C32 H34B 3.1421 no .
C32 H34C 2.8930 no .
C33 H1 2.8138 no .
C33 H13 3.4198 no .
C33 H32B 3.0674 no .
C33 H32C 2.8473 no .
C33 H34A 2.9465 no .
C33 H34C 2.9568 no .
C34 H33C 3.1709 no .
C34 H18 2.8916 no .
C34 H28C 3.4242 no .
C34 H32A 3.0237 no .
C34 H32C 2.9990 no .
C34 H33A 2.7700 no .
C35 H48 2.8826 no .
C35 H56 2.7596 no .
C35 H64 3.2159 no .
C36 H38 3.2832 no .
C36 H40 3.2413 no .
C36 H48 2.9728 no .
C36 H64 3.2060 no .
C38 H36 3.2746 no .
C38 H40 3.2408 no .
C40 H36 3.2434 no .
C40 H38 3.2564 no .
C40 H56 2.6237 no .
C41 H36 2.6715 no .
C41 H38 2.6353 no .
C42 H38 2.6445 no .
C42 H40 2.6121 no .
C43 H36 2.6874 no .
C43 H52 3.1121 no .
C43 H64 2.8873 no .
C44 H36 3.5800 no .
C44 H46 3.2795 no .
C44 H48 3.2397 no .
C44 H52 3.2332 no .
C44 H64 2.8224 no .
C46 H44 3.2669 no .
C46 H48 3.2639 no .
C48 H36 2.8334 no .
C48 H44 3.2431 no .
C48 H46 3.2749 no .
C49 H44 2.6496 no .
C49 H46 2.6465 no .
C50 H46 2.6443 no .
C50 H48 2.6467 no .
C51 H40 2.8999 no .
C51 H48 3.1822 no .
C51 H60 2.7002 no .
C52 H54 3.2865 no .
C52 H56 3.2357 no .
C52 H60 2.7824 no .
C54 H52 3.2721 no .
C54 H56 3.2729 no .
C56 H40 2.7575 no .
C56 H48 3.3464 no .
C56 H52 3.2351 no .
C56 H54 3.2856 no .
C57 H52 2.6809 no .
C57 H54 2.6335 no .
C58 H54 2.6474 no .
C58 H56 2.6515 no .
C59 H36 3.5496 no .
C59 H40 3.3129 no .
C59 H44 2.7485 no .
C59 H52 2.8807 no .
C60 H40 3.4221 no .
C60 H52 2.9644 no .
C60 H62 3.2698 no .
C60 H64 3.2552 no .
C62 H60 3.2583 no .
C62 H64 3.2709 no .
C64 H36 3.4532 no .
C64 H44 2.6637 no .
C64 H60 3.2534 no .
C64 H62 3.2804 no .
C65 H60 2.6428 no .
C65 H62 2.6192 no .
C66 H62 2.6763 no .
C66 H64 2.6144 no .
B1 H36 2.7932 no .
B1 H40 2.8004 no .
B1 H44 2.8225 no .
B1 H48 2.7573 no .
B1 H52 2.7169 no .
B1 H56 2.8456 no .
B1 H60 2.8201 no .
B1 H64 2.7616 no .
H1 H33C 2.6349 no .
H1 H13 2.4404 no .
H1 H17 3.5688 no .
H1 H30A 3.4137 no .
H1 H31A 3.5030 no .
H1 H32B 3.5860 no .
H1 H33B 2.7293 no .
H33C H34A 2.9957 no .
H33C H34C 3.4628 no .
H6 H11A 3.3350 no .
H6 H11B 2.3311 no .
H6 H11C 3.3041 no .
H6 H17 3.3683 no .
H6 H21 2.7911 no .
H6 H27C 3.4423 no .
H6 H31A 2.5345 no .
H8 H9 2.3101 no .
H8 H11A 2.7102 no .
H8 H11C 2.7446 no .
H9 H10 2.3412 no .
H10 H17 3.1959 no .
H13 H14 2.3089 no .
H13 H30A 3.2786 no .
H13 H32B 2.9546 no .
H13 H33B 2.6444 no .
H14 H15 2.3216 no .
H15 H16 2.3592 no .
H16 H17 2.3505 no .
H17 H31A 2.9207 no .
H17 H31B 2.8906 no .
H18 H19 2.3131 no .
H18 H27B 3.0150 no .
H18 H27C 3.3424 no .
H18 H28C 2.2718 no .
H18 H34A 2.3298 no .
H18 H34B 2.8527 no .
H19 H20 2.3529 no .
H20 H21 2.3352 no .
H27A H31A 3.2304 no .
H27A H31C 2.8084 no .
H27B H28A 2.7297 no .
H27B H28C 2.5844 no .
H27C H31A 2.8189 no .
H27C H31C 3.2433 no .
H28A H29B 3.2219 no .
H28B H29A 3.3906 no .
H28B H29B 2.0399 no .
H28B H29C 3.3400 no .
H28B H34B 2.8071 no .
H28C H29B 3.4691 no .
H28C H34A 3.4737 no .
H28C H34B 2.7565 no .
H29A H30B 2.5964 no .
H29A H32A 2.1412 no .
H29A H32B 2.5915 no .
H29A H32C 3.5844 no .
H29B H32A 2.6796 no .
H29C H30B 2.8126 no .
H29C H30C 3.4272 no .
H30A H31A 3.5442 no .
H30A H31B 2.3481 no .
H30C H31B 2.7162 no .
H30C H31C 3.5790 no .
H32A H34B 2.9800 no .
H32A H34C 3.0860 no .
H32B H33A 3.4612 no .
H32B H33B 2.7904 no .
H32C H33A 2.7687 no .
H32C H33B 2.8819 no .
H32C H34B 3.4001 no .
H32C H34C 2.6940 no .
H33A H34A 2.8898 no .
H33A H34C 2.5919 no .
H36 H48 2.7689 no .
H36 H64 2.8620 no .
H40 H56 2.3667 no .
H40 H60 3.1455 no .
H44 H52 3.0303 no .
H44 H64 2.4576 no .
H48 H56 3.1193 no .
H52 H60 2.7128 no .
F1 H6 2.9292 no 1_565
F1 H11B 3.1114 no 1_565
F1 H20 3.3203 no 1_565
F1 H21 3.2418 no 1_565
F1 H27C 3.5702 no 1_565
F2 H8 2.8878 no 2_655
F2 H11A 3.3593 no 2_655
F2 H11B 2.6841 no 1_565
F2 H11C 3.1825 no 1_565
F2 H48 3.2996 no 2_655
F2 H56 3.3175 no 2_655
F3 H11B 3.2029 no 1_565
F3 H11C 2.9106 no 1_565
F3 H29C 3.0869 no 1_465
F3 H30B 2.9548 no 1_465
F3 H30C 2.9135 no 1_465
F3 H54 3.2479 no 1_565
F4 H6 3.3188 no 2_655
F4 H11A 3.4408 no 2_655
F4 H11B 3.5865 no 2_655
F4 H17 2.6840 no 2_655
F4 H31A 2.8017 no 2_655
F4 H31B 2.8254 no 2_655
F4 H31C 3.1893 no 2_655
F5 H16 2.9465 no 2_655
F5 H17 3.4185 no 2_655
F5 H27A 3.1397 no 1_465
F5 H31C 2.9926 no 1_465
F6 H27A 3.0122 no 1_465
F6 H27B 3.2776 no 1_465
F6 H28A 2.5262 no 1_465
F7 H18 2.8241 no 1_565
F7 H19 3.4300 no 1_565
F7 H28C 2.6862 no 1_565
F8 H9 3.5481 no .
F8 H10 2.9694 no .
F9 H19 2.9936 no 1_565
F10 H8 3.4718 no .
F10 H9 3.5138 no .
F10 H16 2.9508 no .
F10 H17 3.5556 no .
F10 H38 2.6089 no 2_645
F11 H27A 2.8462 no 1_565
F11 H27B 2.8682 no 1_565
F12 H11C 3.1421 no 2_655
F12 H30C 2.9010 no 2_755
F12 H38 3.1222 no 2_645
F13 H32C 3.5152 no 3_765
F13 H34C 2.9659 no 3_765
F13 H62 2.9533 no 3_675
F14 H21 2.5865 no .
F14 H30B 3.2702 no 1_455
F15 H13 3.2916 no 1_455
F15 H14 3.0736 no 1_455
F15 H29A 3.4307 no 1_455
F15 H30A 3.4564 no 1_455
F15 H30B 2.5834 no 1_455
F15 H32B 3.1162 no 1_455
F16 H8 3.5571 no .
F16 H11A 3.2674 no .
F16 H11C 2.7306 no .
F16 H27A 3.4670 no 2_655
F16 H36 3.5320 no 2_645
F16 H48 3.5158 no 2_645
F17 H15 3.5676 no 1_455
F17 H16 3.3731 no 1_455
F17 H27A 2.7398 no 2_655
F17 H30A 3.4123 no 1_455
F17 H30C 3.5163 no 1_455
F18 H6 3.2157 no 2_655
F18 H11B 3.1882 no 2_655
F18 H27A 2.9914 no 2_655
F18 H27C 3.1496 no 2_655
F18 H31A 3.1862 no 2_655
F18 H31C 3.0599 no 2_655
F19 H14 2.7018 no 1_455
F19 H62 3.5394 no 3_675
F20 H44 2.4730 no 3_675
F20 H52 3.1701 no 3_675
F21 H28A 3.2773 no 1_465
F21 H28B 2.6707 no 1_465
F21 H28C 2.8265 no 1_465
F21 H34B 3.1101 no 1_465
F22 H13 3.1295 no 3_775
F22 H14 3.1344 no 3_775
F22 H32A 3.4387 no 1_465
F22 H32B 2.9004 no 3_775
F23 H20 2.7412 no 1_565
F23 H29A 2.8375 no 1_465
F23 H29B 3.1152 no 1_465
F23 H29C 3.5223 no 1_465
F23 H32A 2.7417 no 1_465
F23 H32B 2.9903 no 3_775
F23 H32C 2.6675 no 3_775
F24 H13 3.1431 no 3_775
F24 H19 2.7886 no 1_565
F24 H20 3.0027 no 1_565
F24 H32B 3.4169 no 3_775
F24 H32C 3.5966 no 3_775
F24 H33B 2.7648 no 3_775
F25 H14 3.0544 no 1_455
F25 H15 3.5032 no 1_455
F25 H28A 3.0677 no 1_465
F25 H28B 2.9557 no 1_465
F25 H28C 3.1174 no 1_465
F26 H28B 2.8961 no 1_465
F26 H28C 3.0867 no 1_465
F26 H34B 2.5809 no 1_465
F27 H14 3.5420 no 1_455
F27 H44 3.0361 no 3_675
F27 H64 3.5844 no 3_675
F28 H10 3.0230 no .
F29 H28C 3.0772 no 1_565
F31 H18 3.0026 no 1_565
F31 H19 2.6749 no 1_565
C3 H33A 3.1541 no 3_765
C4 H33A 3.4031 no 3_765
C11 H48 3.4498 no 2_645
C11 H56 3.4582 no 2_645
C14 H60 3.3663 no 1_655
C15 H60 3.5251 no 1_655
C18 H33A 3.3781 no 3_765
C19 H33A 3.1382 no 3_765
C19 H33B 3.4694 no 3_765
C19 H64 3.3129 no 1_545
C20 H33A 2.8954 no 3_765
C20 H33B 3.5804 no 3_765
C20 H64 3.2931 no 1_545
C21 H33A 2.8826 no 3_765
C30 H54 3.0097 no 1_655
C33 H33C 2.9900 no 3_765
C33 H33A 3.5885 no 3_765
C35 H11A 3.0911 no 2_655
C35 H29C 3.3577 no 1_465
C36 H11A 2.8696 no 2_655
C36 H29C 3.0133 no 1_465
C37 H11A 2.6650 no 2_655
C37 H29C 2.7794 no 1_465
C38 H11A 2.6540 no 2_655
C38 H29C 2.9249 no 1_465
C38 H30C 3.4842 no 1_465
C39 H11A 2.8525 no 2_655
C39 H29C 3.2233 no 1_465
C40 H11A 3.0677 no 2_655
C40 H28A 3.4838 no 1_465
C40 H29C 3.3888 no 1_465
C41 H11A 3.5305 no 2_655
C41 H11B 3.2380 no 1_565
C41 H11C 3.5424 no 1_565
C41 H29C 3.4204 no 1_465
C42 H28A 3.5258 no 1_465
C43 H9 2.9357 no .
C44 H9 2.8851 no .
C44 H19 3.2198 no 1_565
C45 H9 2.8748 no .
C45 H19 3.3408 no 1_565
C46 H9 2.8883 no .
C46 H27B 3.1886 no 1_565
C47 H9 2.8804 no .
C47 H27B 3.4560 no 1_565
C48 H8 3.5105 no .
C48 H9 2.9120 no .
C49 H19 3.5023 no 1_565
C50 H38 3.4687 no 2_645
C51 H8 3.4274 no .
C51 H9 3.4867 no .
C51 H15 3.5129 no 1_455
C52 H8 3.3972 no .
C52 H9 3.0990 no .
C52 H14 3.3295 no 1_455
C53 H8 3.2284 no .
C53 H9 3.4992 no .
C53 H14 3.1910 no 1_455
C54 H8 3.0807 no .
C54 H11C 3.2148 no .
C54 H14 3.5785 no 1_455
C54 H15 3.5848 no 1_455
C54 H30A 3.5677 no 1_455
C54 H30B 3.4275 no 1_455
C55 H8 3.0828 no .
C55 H15 3.1983 no 1_455
C56 H8 3.2123 no .
C56 H11B 3.5663 no 2_655
C56 H15 3.1966 no 1_455
C57 H14 3.5932 no 1_455
C57 H30B 3.3697 no 1_455
C58 H27A 3.3003 no 2_655
C59 H29B 3.4716 no 1_465
C60 H14 3.5454 no 1_455
C60 H28B 3.2559 no 1_465
C61 H28B 2.9588 no 1_465
C61 H29B 3.4952 no 1_465
C62 H28B 3.3361 no 1_465
C62 H29B 3.2138 no 1_465
C63 H29B 3.0027 no 1_465
C64 H19 3.5691 no 1_565
C64 H20 3.4704 no 1_565
C64 H29B 3.1284 no 1_465
C65 H28B 3.2460 no 1_465
C66 H20 3.3591 no 1_565
C66 H29B 3.5970 no 1_465
C66 H32A 3.4767 no 1_465
C66 H32B 3.3626 no 3_775
C66 H32C 3.5777 no 3_775
H33C C33 2.9900 no 3_765
H33C H33C 2.4347 no 3_765
H33C H33A 2.7025 no 3_765
H33C H34A 3.0897 no 3_765
H6 F1 2.9292 no 1_545
H6 F4 3.3188 no 2_645
H6 F18 3.2157 no 2_645
H8 F2 2.8878 no 2_645
H8 F10 3.4718 no .
H8 F16 3.5571 no .
H8 C48 3.5105 no .
H8 C51 3.4274 no .
H8 C52 3.3972 no .
H8 C53 3.2284 no .
H8 C54 3.0807 no .
H8 C55 3.0828 no .
H8 C56 3.2123 no .
H8 H48 3.4704 no .
H8 H54 3.5142 no .
H9 F8 3.5481 no .
H9 F10 3.5138 no .
H9 C43 2.9357 no .
H9 C44 2.8851 no .
H9 C45 2.8748 no .
H9 C46 2.8883 no .
H9 C47 2.8804 no .
H9 C48 2.9120 no .
H9 C51 3.4867 no .
H9 C52 3.0990 no .
H9 C53 3.4992 no .
H9 H44 3.4357 no .
H9 H46 3.4537 no .
H9 H48 3.4900 no .
H9 H52 3.0961 no .
H10 F8 2.9694 no .
H10 F28 3.0230 no .
H10 H34C 3.5443 no 3_765
H11A F2 3.3593 no 2_645
H11A F4 3.4408 no 2_645
H11A F16 3.2674 no .
H11A C35 3.0911 no 2_645
H11A C36 2.8696 no 2_645
H11A C37 2.6650 no 2_645
H11A C38 2.6540 no 2_645
H11A C39 2.8525 no 2_645
H11A C40 3.0677 no 2_645
H11A C41 3.5305 no 2_645
H11A H36 3.4279 no 2_645
H11A H38 3.1205 no 2_645
H11A H48 3.2619 no 2_645
H11A H56 3.3618 no 2_645
H11B F1 3.1114 no 1_545
H11B F2 2.6841 no 1_545
H11B F3 3.2029 no 1_545
H11B F4 3.5864 no 2_645
H11B F18 3.1882 no 2_645
H11B C41 3.2380 no 1_545
H11B C56 3.5663 no 2_645
H11B H48 3.2964 no 2_645
H11B H56 2.7018 no 2_645
H11C F2 3.1825 no 1_545
H11C F3 2.9106 no 1_545
H11C F12 3.1421 no 2_645
H11C F16 2.7306 no .
H11C C41 3.5424 no 1_545
H11C C54 3.2148 no .
H11C H48 3.2131 no 2_645
H11C H54 2.8428 no .
H13 F15 3.2916 no 1_655
H13 F22 3.1295 no 3_775
H13 F24 3.1431 no 3_775
H14 F15 3.0736 no 1_655
H14 F19 2.7018 no 1_655
H14 F22 3.1344 no 3_775
H14 F25 3.0544 no 1_655
H14 F27 3.5420 no 1_655
H14 C52 3.3295 no 1_655
H14 C53 3.1910 no 1_655
H14 C54 3.5785 no 1_655
H14 C57 3.5932 no 1_655
H14 C60 3.5454 no 1_655
H14 H52 3.5589 no 1_655
H14 H60 2.6660 no 1_655
H15 F17 3.5676 no 1_655
H15 F25 3.5032 no 1_655
H15 C51 3.5129 no 1_655
H15 C54 3.5848 no 1_655
H15 C55 3.1983 no 1_655
H15 C56 3.1966 no 1_655
H15 H40 3.0589 no 1_655
H15 H56 3.5172 no 1_655
H15 H60 3.0054 no 1_655
H16 F5 2.9465 no 2_645
H16 F10 2.9508 no .
H16 F17 3.3731 no 1_655
H16 H31C 3.3135 no 2_755
H17 F4 2.6840 no 2_645
H17 F5 3.4185 no 2_645
H17 F10 3.5556 no .
H18 F7 2.8241 no 1_545
H18 F31 3.0026 no 1_545
H19 F7 3.4300 no 1_545
H19 F9 2.9936 no 1_545
H19 F24 2.7886 no 1_545
H19 F31 2.6749 no 1_545
H19 C44 3.2198 no 1_545
H19 C45 3.3408 no 1_545
H19 C49 3.5023 no 1_545
H19 C64 3.5691 no 1_545
H19 H33B 3.5684 no 3_765
H19 H44 3.1486 no 1_545
H19 H64 2.7182 no 1_545
H20 F1 3.3203 no 1_545
H20 F23 2.7412 no 1_545
H20 F24 3.0027 no 1_545
H20 C64 3.4704 no 1_545
H20 C66 3.3591 no 1_545
H20 H33A 3.3109 no 3_765
H20 H36 3.2292 no 1_545
H20 H64 2.6787 no 1_545
H21 F1 3.2418 no 1_545
H21 F14 2.5865 no .
H21 H33A 3.2735 no 3_765
H27A F5 3.1397 no 1_645
H27A F6 3.0122 no 1_645
H27A F11 2.8462 no 1_545
H27A F16 3.4670 no 2_645
H27A F17 2.7398 no 2_645
H27A F18 2.9914 no 2_645
H27A C58 3.3003 no 2_645
H27B F6 3.2776 no 1_645
H27B F11 2.8682 no 1_545
H27B C46 3.1886 no 1_545
H27B C47 3.4560 no 1_545
H27B H46 3.0060 no 1_545
H27C F1 3.5702 no 1_545
H27C F18 3.1496 no 2_645
H28A F6 2.5262 no 1_645
H28A F21 3.2773 no 1_645
H28A F25 3.0677 no 1_645
H28A C40 3.4838 no 1_645
H28A C42 3.5258 no 1_645
H28A H40 3.0634 no 1_645
H28A H46 3.4547 no 1_545
H28B F21 2.6707 no 1_645
H28B F25 2.9557 no 1_645
H28B F26 2.8961 no 1_645
H28B C60 3.2559 no 1_645
H28B C61 2.9588 no 1_645
H28B C62 3.3361 no 1_645
H28B C65 3.2460 no 1_645
H28B H60 3.5412 no 1_645
H28C F7 2.6862 no 1_545
H28C F21 2.8265 no 1_645
H28C F25 3.1174 no 1_645
H28C F26 3.0867 no 1_645
H28C F29 3.0772 no 1_545
H28C H46 3.4983 no 1_545
H29A F15 3.4307 no 1_655
H29A F23 2.8375 no 1_645
H29B F23 3.1152 no 1_645
H29B C59 3.4716 no 1_645
H29B C61 3.4952 no 1_645
H29B C62 3.2138 no 1_645
H29B C63 3.0027 no 1_645
H29B C64 3.1284 no 1_645
H29B C66 3.5970 no 1_645
H29B H64 3.5177 no 1_645
H29C F3 3.0869 no 1_645
H29C F23 3.5223 no 1_645
H29C C35 3.3577 no 1_645
H29C C36 3.0133 no 1_645
H29C C37 2.7794 no 1_645
H29C C38 2.9249 no 1_645
H29C C39 3.2233 no 1_645
H29C C40 3.3888 no 1_645
H29C C41 3.4204 no 1_645
H29C H36 3.4858 no 1_645
H29C H38 3.3672 no 1_645
H30A F15 3.4564 no 1_655
H30A F17 3.4123 no 1_655
H30A C54 3.5677 no 1_655
H30A H54 2.9525 no 1_655
H30B F3 2.9548 no 1_645
H30B F14 3.2702 no 1_655
H30B F15 2.5834 no 1_655
H30B C54 3.4275 no 1_655
H30B C57 3.3697 no 1_655
H30B H54 2.6853 no 1_655
H30C F3 2.9135 no 1_645
H30C F12 2.9010 no 2_745
H30C F17 3.5163 no 1_655
H30C C38 3.4842 no 1_645
H30C H38 2.9032 no 1_645
H30C H54 2.8823 no 1_655
H31A F4 2.8017 no 2_645
H31A F18 3.1862 no 2_645
H31B F4 2.8254 no 2_645
H31C F4 3.1893 no 2_645
H31C F5 2.9926 no 1_645
H31C F18 3.0599 no 2_645
H31C H16 3.3135 no 2_745
H32A F22 3.4387 no 1_645
H32A F23 2.7417 no 1_645
H32A C66 3.4767 no 1_645
H32B F15 3.1162 no 1_655
H32B F22 2.9004 no 3_775
H32B F23 2.9903 no 3_775
H32B F24 3.4169 no 3_775
H32B C66 3.3626 no 3_775
H32C F13 3.5152 no 3_765
H32C F23 2.6675 no 3_775
H32C F24 3.5966 no 3_775
H32C C66 3.5777 no 3_775
H33A C3 3.1541 no 3_765
H33A C4 3.4031 no 3_765
H33A C18 3.3781 no 3_765
H33A C19 3.1382 no 3_765
H33A C20 2.8954 no 3_765
H33A C21 2.8826 no 3_765
H33A C33 3.5885 no 3_765
H33A H33C 2.7025 no 3_765
H33A H20 3.3109 no 3_765
H33A H21 3.2735 no 3_765
H33B F24 2.7648 no 3_775
H33B C19 3.4694 no 3_765
H33B C20 3.5804 no 3_765
H33B H19 3.5684 no 3_765
H34A H33C 3.0897 no 3_765
H34B F21 3.1101 no 1_645
H34B F26 2.5809 no 1_645
H34B H62 3.3962 no 1_645
H34C F13 2.9659 no 3_765
H34C H10 3.5443 no 3_765
H36 F16 3.5320 no 2_655
H36 H11A 3.4279 no 2_655
H36 H20 3.2292 no 1_565
H36 H29C 3.4858 no 1_465
H38 F10 2.6089 no 2_655
H38 F12 3.1222 no 2_655
H38 C50 3.4687 no 2_655
H38 H11A 3.1205 no 2_655
H38 H29C 3.3672 no 1_465
H38 H30C 2.9032 no 1_465
H40 H15 3.0589 no 1_455
H40 H28A 3.0634 no 1_465
H44 F20 2.4730 no 3_675
H44 F27 3.0361 no 3_675
H44 H9 3.4357 no .
H44 H19 3.1486 no 1_565
H46 H9 3.4537 no .
H46 H27B 3.0060 no 1_565
H46 H28A 3.4547 no 1_565
H46 H28C 3.4983 no 1_565
H48 F2 3.2996 no 2_645
H48 F16 3.5158 no 2_655
H48 C11 3.4498 no 2_655
H48 H8 3.4704 no .
H48 H9 3.4900 no .
H48 H11A 3.2619 no 2_655
H48 H11B 3.2964 no 2_655
H48 H11C 3.2131 no 2_655
H52 F20 3.1701 no 3_675
H52 H9 3.0961 no .
H52 H14 3.5589 no 1_455
H52 H62 3.2561 no 3_675
H54 F3 3.2479 no 1_545
H54 C30 3.0097 no 1_455
H54 H8 3.5142 no .
H54 H11C 2.8428 no .
H54 H30A 2.9525 no 1_455
H54 H30B 2.6853 no 1_455
H54 H30C 2.8823 no 1_455
H56 F2 3.3175 no 2_645
H56 C11 3.4582 no 2_655
H56 H11A 3.3618 no 2_655
H56 H11B 2.7018 no 2_655
H56 H15 3.5172 no 1_455
H60 C14 3.3663 no 1_455
H60 C15 3.5251 no 1_455
H60 H14 2.6660 no 1_455
H60 H15 3.0054 no 1_455
H60 H28B 3.5412 no 1_465
H62 F13 2.9533 no 3_675
H62 F19 3.5394 no 3_675
H62 H34B 3.3962 no 1_465
H62 H52 3.2561 no 3_675
H64 F27 3.5844 no 3_675
H64 C19 3.3129 no 1_565
H64 C20 3.2931 no 1_565
H64 H19 2.7182 no 1_565
H64 H20 2.6787 no 1_565
H64 H29B 3.5177 no 1_465

loop_
_geom_torsion_atom_site_label_1
_geom_torsion_atom_site_label_2
_geom_torsion_atom_site_label_3
_geom_torsion_atom_site_label_4
_geom_torsion
_geom_torsion_publ_flag
P1 Rh1 C1 C2 108.8(3) no
P1 Rh1 C1 C12 -98.8(4) no
C1 Rh1 P1 C32 100.21(14) no
C1 Rh1 P1 C33 -16.18(15) no
C1 Rh1 P1 C34 -134.77(15) no
P1 Rh1 C4 C3 -117.2(3) no
P1 Rh1 C4 C18 75.4(4) no
C4 Rh1 P1 C32 176.91(18) no
C4 Rh1 P1 C33 60.52(18) no
C4 Rh1 P1 C34 -58.07(18) no
P1 Rh1 C22 C23 32.3(4) no
P1 Rh1 C22 C26 150.69(12) no
P1 Rh1 C22 C27 -87.4(5) no
C22 Rh1 P1 C32 -97.2(3) no
C22 Rh1 P1 C33 146.4(3) no
C22 Rh1 P1 C34 27.9(3) no
P1 Rh1 C23 C22 -160.23(14) no
P1 Rh1 C23 C24 85.80(19) no
P1 Rh1 C23 C28 -36.0(5) no
C23 Rh1 P1 C32 -76.64(17) no
C23 Rh1 P1 C33 166.97(17) no
C23 Rh1 P1 C34 48.38(18) no
P1 Rh1 C24 C23 -104.50(17) no
P1 Rh1 C24 C25 136.89(18) no
P1 Rh1 C24 C29 12.1(5) no
C24 Rh1 P1 C32 -37.09(17) no
C24 Rh1 P1 C33 -153.48(17) no
C24 Rh1 P1 C34 87.93(17) no
P1 Rh1 C25 C24 -55.1(3) no
P1 Rh1 C25 C26 -174.03(9) no
P1 Rh1 C25 C30 68.4(4) no
C25 Rh1 P1 C32 -7.82(19) no
C25 Rh1 P1 C33 -124.21(17) no
C25 Rh1 P1 C34 117.20(18) no
C1 Rh1 C4 C3 -18.0(3) no
C1 Rh1 C4 C18 174.6(4) no
C4 Rh1 C1 C2 24.0(3) no
C4 Rh1 C1 C12 176.4(4) no
C1 Rh1 C22 C23 -167.06(17) no
C1 Rh1 C22 C26 -48.7(3) no
C1 Rh1 C22 C27 73.2(4) no
C22 Rh1 C1 C2 -59.5(3) no
C22 Rh1 C1 C12 92.9(4) no
C1 Rh1 C23 C22 26.8(6) no
C1 Rh1 C23 C24 -87.1(5) no
C1 Rh1 C23 C28 151.1(4) no
C23 Rh1 C1 C2 -77.9(5) no
C23 Rh1 C1 C12 74.4(6) no
C1 Rh1 C24 C23 142.7(2) no
C1 Rh1 C24 C25 24.1(4) no
C1 Rh1 C24 C29 -100.7(5) no
C24 Rh1 C1 C2 -137.2(3) no
C24 Rh1 C1 C12 15.2(5) no
C1 Rh1 C25 C24 -162.5(2) no
C1 Rh1 C25 C26 78.6(2) no
C1 Rh1 C25 C30 -39.0(4) no
C25 Rh1 C1 C2 -123.2(3) no
C25 Rh1 C1 C12 29.2(4) no
C1 Rh1 C26 C22 138.0(3) no
C1 Rh1 C26 C25 -104.9(2) no
C1 Rh1 C26 C31 16.0(4) no
C26 Rh1 C1 C2 -86.2(3) no
C26 Rh1 C1 C12 66.2(4) no
C4 Rh1 C22 C23 117.1(3) no
C4 Rh1 C22 C26 -124.5(3) no
C4 Rh1 C22 C27 -2.6(4) no
C22 Rh1 C4 C3 99.7(4) no
C22 Rh1 C4 C18 -67.7(4) no
C4 Rh1 C23 C22 -68.3(3) no
C4 Rh1 C23 C24 177.8(2) no
C4 Rh1 C23 C28 56.0(5) no
C23 Rh1 C4 C3 135.1(3) no
C23 Rh1 C4 C18 -32.3(5) no
C4 Rh1 C24 C23 -3.7(5) no
C4 Rh1 C24 C25 -122.3(4) no
C4 Rh1 C24 C29 112.8(5) no
C24 Rh1 C4 C3 137.6(4) no
C24 Rh1 C4 C18 -29.8(6) no
C4 Rh1 C25 C24 116.0(4) no
C4 Rh1 C25 C26 -2.9(5) no
C4 Rh1 C25 C30 -120.5(5) no
C25 Rh1 C4 C3 70.0(5) no
C25 Rh1 C4 C18 -97.4(5) no
C4 Rh1 C26 C22 61.2(3) no
C4 Rh1 C26 C25 178.4(2) no
C4 Rh1 C26 C31 -60.8(5) no
C26 Rh1 C4 C3 68.1(4) no
C26 Rh1 C4 C18 -99.3(4) no
C22 Rh1 C23 C22 -0.0(2) no
C22 Rh1 C23 C24 -114.0(4) no
C22 Rh1 C23 C28 124.2(6) no
C23 Rh1 C22 C23 -0.0(3) no
C23 Rh1 C22 C26 118.4(4) no
C23 Rh1 C22 C27 -119.7(5) no
C22 Rh1 C24 C23 39.7(2) no
C22 Rh1 C24 C25 -78.9(3) no
C22 Rh1 C24 C29 156.3(5) no
C24 Rh1 C22 C23 -39.9(2) no
C24 Rh1 C22 C26 78.5(3) no
C24 Rh1 C22 C27 -159.5(5) no
C22 Rh1 C25 C24 82.0(3) no
C22 Rh1 C25 C26 -36.9(2) no
C22 Rh1 C25 C30 -154.5(5) no
C25 Rh1 C22 C23 -80.3(3) no
C25 Rh1 C22 C26 38.1(2) no
C25 Rh1 C22 C27 160.0(5) no
C22 Rh1 C26 C22 -0.0(3) no
C22 Rh1 C26 C25 117.1(4) no
C22 Rh1 C26 C31 -122.0(6) no
C26 Rh1 C22 C23 -118.4(4) no
C26 Rh1 C22 C26 -0.0(3) no
C26 Rh1 C22 C27 121.9(6) no
C23 Rh1 C24 C23 -0.0(3) no
C23 Rh1 C24 C25 -118.6(4) no
C23 Rh1 C24 C29 116.6(6) no
C24 Rh1 C23 C22 114.0(4) no
C24 Rh1 C23 C24 -0.0(3) no
C24 Rh1 C23 C28 -121.8(6) no
C23 Rh1 C25 C24 38.2(3) no
C23 Rh1 C25 C26 -80.7(3) no
C23 Rh1 C25 C30 161.7(5) no
C25 Rh1 C23 C22 78.7(3) no
C25 Rh1 C23 C24 -35.25(19) no
C25 Rh1 C23 C28 -157.1(5) no
C23 Rh1 C26 C22 -37.9(3) no
C23 Rh1 C26 C25 79.2(3) no
C23 Rh1 C26 C31 -160.0(5) no
C26 Rh1 C23 C22 36.0(2) no
C26 Rh1 C23 C24 -77.9(3) no
C26 Rh1 C23 C28 160.3(5) no
C24 Rh1 C25 C24 0.0(3) no
C24 Rh1 C25 C26 -118.9(4) no
C24 Rh1 C25 C30 123.5(6) no
C25 Rh1 C24 C23 118.6(4) no
C25 Rh1 C24 C25 -0.0(3) no
C25 Rh1 C24 C29 -124.8(6) no
C24 Rh1 C26 C22 -81.8(3) no
C24 Rh1 C26 C25 35.4(2) no
C24 Rh1 C26 C31 156.2(5) no
C26 Rh1 C24 C23 81.2(3) no
C26 Rh1 C24 C25 -37.4(2) no
C26 Rh1 C24 C29 -162.2(5) no
C25 Rh1 C26 C22 -117.1(4) no
C25 Rh1 C26 C25 0.0(2) no
C25 Rh1 C26 C31 120.8(6) no
C26 Rh1 C25 C24 118.9(4) no
C26 Rh1 C25 C26 -0.0(3) no
C26 Rh1 C25 C30 -117.6(5) no
F29 F7 F31 F9 -5(3) no
F29 F7 F31 F30 -0.7(16) no
F29 F7 F31 C49 28.4(13) no
F31 F7 F29 F28 -4(3) no
F31 F7 F29 C49 -24.7(11) no
F29 F7 C49 F8 -44.0(12) no
F29 F7 C49 F9 -142.2(10) no
F29 F7 C49 F28 -13.1(9) no
F29 F7 C49 F29 0.0(8) no
F29 F7 C49 F30 -96.7(12) no
F29 F7 C49 F31 -153.7(11) no
F29 F7 C49 C45 100.5(10) no
C49 F7 F29 F28 20.9(14) no
C49 F7 F29 C49 0.0(3) no
F31 F7 C49 F8 109.7(10) no
F31 F7 C49 F9 11.5(8) no
F31 F7 C49 F28 140.6(9) no
F31 F7 C49 F29 153.7(10) no
F31 F7 C49 F30 57.0(10) no
F31 F7 C49 F31 0.0(7) no
F31 F7 C49 C45 -105.8(9) no
C49 F7 F31 F9 -33(2) no
C49 F7 F31 F30 -29.1(6) no
C49 F7 F31 C49 0.0(4) no
F28 F8 F30 F9 -9(4) no
F28 F8 F30 F28 0.0(10) no
F28 F8 F30 F31 -8(3) no
F28 F8 F30 C49 -28.9(17) no
F30 F8 F28 F29 3(3) no
F30 F8 F28 F30 0.0(12) no
F30 F8 F28 C49 28.4(17) no
F28 F8 C49 F7 44.8(12) no
F28 F8 C49 F9 144.2(10) no
F28 F8 C49 F28 0.0(9) no
F28 F8 C49 F29 19.4(10) no
F28 F8 C49 F30 154.5(12) no
F28 F8 C49 F31 126.8(11) no
F28 F8 C49 C45 -100.1(10) no
C49 F8 F28 F29 -25.2(12) no
C49 F8 F28 F30 -28.4(13) no
C49 F8 F28 C49 0.0(4) no
F30 F8 C49 F7 -109.7(14) no
F30 F8 C49 F9 -10.3(12) no
F30 F8 C49 F28 -154.5(14) no
F30 F8 C49 F29 -135.1(13) no
F30 F8 C49 F30 0.0(11) no
F30 F8 C49 F31 -27.7(13) no
F30 F8 C49 C45 105.4(13) no
C49 F8 F30 F9 20(3) no
C49 F8 F30 F28 28.9(14) no
C49 F8 F30 F31 21.3(10) no
C49 F8 F30 C49 0.0(4) no
F30 F9 F31 F7 7(4) no
F30 F9 F31 F30 0.0(9) no
F30 F9 F31 C49 -21.3(16) no
F31 F9 F30 F8 2(4) no
F31 F9 F30 F28 -2(3) no
F31 F9 F30 F31 -0.0(14) no
F31 F9 F30 C49 23.3(18) no
F30 F9 C49 F7 136.8(11) no
F30 F9 C49 F8 8.4(10) no
F30 F9 C49 F28 41.5(11) no
F30 F9 C49 F29 110.0(12) no
F30 F9 C49 F30 0.0(9) no
F30 F9 C49 F31 157.7(13) no
F30 F9 C49 C45 -106.2(11) no
C49 F9 F30 F8 -21(3) no
C49 F9 F30 F28 -25.5(7) no
C49 F9 F30 F31 -23.3(13) no
C49 F9 F30 C49 0.0(4) no
F31 F9 C49 F7 -21.0(15) no
F31 F9 C49 F8 -149.4(15) no
F31 F9 C49 F28 -116.2(16) no
F31 F9 C49 F29 -47.7(16) no
F31 F9 C49 F30 -157.7(16) no
F31 F9 C49 F31 -0.0(13) no
F31 F9 C49 C45 96.0(15) no
C49 F9 F31 F7 27.9(18) no
C49 F9 F31 F30 21.3(14) no
C49 F9 F31 C49 -0.0(3) no
F25 F19 F27 F20 44(4) no
F25 F19 F27 C65 34.7(10) no
F27 F19 F25 F21 -8.1(14) no
F27 F19 F25 C65 -35.5(12) no
F25 F19 C65 F20 -142.7(6) no
F25 F19 C65 F21 -28.8(6) no
F25 F19 C65 F25 -0.0(4) no
F25 F19 C65 F26 -65.4(10) no
F25 F19 C65 F27 -138.9(7) no
F25 F19 C65 C61 103.9(7) no
C65 F19 F25 F21 27.4(6) no
C65 F19 F25 C65 0.0(4) no
F27 F19 C65 F20 -3.8(13) no
F27 F19 C65 F21 110.1(14) no
F27 F19 C65 F25 138.9(14) no
F27 F19 C65 F26 73.5(16) no
F27 F19 C65 F27 0.0(12) no
F27 F19 C65 C61 -117.2(14) no
C65 F19 F27 F20 10(4) no
C65 F19 F27 C65 -0.0(4) no
F26 F20 F27 F19 -45(4) no
F26 F20 F27 C65 -34.9(7) no
F27 F20 F26 F21 10.0(11) no
F27 F20 F26 C65 35.3(8) no
F26 F20 C65 F19 134.8(7) no
F26 F20 C65 F21 18.5(6) no
F26 F20 C65 F25 64.6(10) no
F26 F20 C65 F26 -0.0(5) no
F26 F20 C65 F27 132.1(7) no
F26 F20 C65 C61 -110.4(7) no
C65 F20 F26 F21 -25.3(7) no
C65 F20 F26 C65 0.0(4) no
F27 F20 C65 F19 2.7(9) no
F27 F20 C65 F21 -113.5(11) no
F27 F20 C65 F25 -67.5(13) no
F27 F20 C65 F26 -132.1(10) no
F27 F20 C65 F27 0.0(9) no
F27 F20 C65 C61 117.5(11) no
C65 F20 F27 F19 -10(4) no
C65 F20 F27 C65 0.0(4) no
F25 F21 C65 F19 38.2(9) no
F25 F21 C65 F20 143.5(8) no
F25 F21 C65 F25 -0.0(5) no
F25 F21 C65 F26 174.2(12) no
F25 F21 C65 F27 79.6(10) no
F25 F21 C65 C61 -91.7(9) no
C65 F21 F25 F19 -27.3(7) no
C65 F21 F25 C65 -0.0(4) no
F26 F21 C65 F19 -135.9(10) no
F26 F21 C65 F20 -30.7(12) no
F26 F21 C65 F25 -174.2(13) no
F26 F21 C65 F26 0.0(7) no
F26 F21 C65 F27 -94.6(12) no
F26 F21 C65 C61 94.1(11) no
C65 F21 F26 F20 23.9(9) no
C65 F21 F26 C65 0.0(4) no
F19 F25 C65 F19 0.0(4) no
F19 F25 C65 F20 77.8(11) no
F19 F25 C65 F21 143.3(7) no
F19 F25 C65 F26 139.7(6) no
F19 F25 C65 F27 24.2(5) no
F19 F25 C65 C61 -107.2(7) no
F21 F25 C65 F19 -143.3(9) no
F21 F25 C65 F20 -65.5(13) no
F21 F25 C65 F21 -0.0(7) no
F21 F25 C65 F26 -3.6(8) no
F21 F25 C65 F27 -119.0(10) no
F21 F25 C65 C61 109.6(9) no
F20 F26 C65 F19 -85.2(10) no
F20 F26 C65 F20 0.0(4) no
F20 F26 C65 F21 -150.4(8) no
F20 F26 C65 F25 -146.0(6) no
F20 F26 C65 F27 -44.6(7) no
F20 F26 C65 C61 105.7(8) no
F21 F26 C65 F19 65.2(14) no
F21 F26 C65 F20 150.4(12) no
F21 F26 C65 F21 0.0(9) no
F21 F26 C65 F25 4.4(10) no
F21 F26 C65 F27 105.8(12) no
F21 F26 C65 C61 -103.9(12) no
F19 F27 C65 F19 -0.0(6) no
F19 F27 C65 F20 175.6(15) no
F19 F27 C65 F21 -88.8(14) no
F19 F27 C65 F25 -40.1(13) no
F19 F27 C65 F26 -131.0(11) no
F19 F27 C65 C61 81.9(14) no
F20 F27 C65 F19 -175.6(15) no
F20 F27 C65 F20 0.0(4) no
F20 F27 C65 F21 95.7(10) no
F20 F27 C65 F25 144.3(7) no
F20 F27 C65 F26 53.4(10) no
F20 F27 C65 C61 -93.7(10) no
F8 F28 F29 F7 4(3) no
F8 F28 F29 C49 26.5(14) no
F8 F28 F30 F8 0.0(11) no
F8 F28 F30 F9 174(3) no
F8 F28 F30 F31 173(2) no
F8 F28 F30 C49 142(3) no
F8 F28 C49 F7 -146.2(9) no
F8 F28 C49 F8 0.0(5) no
F8 F28 C49 F9 -48.5(13) no
F8 F28 C49 F29 -156.0(12) no
F8 F28 C49 F30 -16.3(8) no
F8 F28 C49 F31 -89.7(12) no
F8 F28 C49 C45 99.5(9) no
F29 F28 F30 F8 -177(2) no
F29 F28 F30 F9 -3.0(16) no
F29 F28 F30 F31 -3.9(11) no
F29 F28 F30 C49 -35.0(9) no
F30 F28 F29 F7 6(2) no
F30 F28 F29 C49 27.8(7) no
F29 F28 C49 F7 9.8(8) no
F29 F28 C49 F8 156.0(12) no
F29 F28 C49 F9 107.5(10) no
F29 F28 C49 F29 0.0(6) no
F29 F28 C49 F30 139.7(9) no
F29 F28 C49 F31 66.3(12) no
F29 F28 C49 C45 -104.5(9) no
C49 F28 F29 F7 -22.2(17) no
C49 F28 F29 C49 -0.0(4) no
F30 F28 C49 F7 -129.9(9) no
F30 F28 C49 F8 16.3(9) no
F30 F28 C49 F9 -32.2(10) no
F30 F28 C49 F29 -139.7(10) no
F30 F28 C49 F30 0.0(8) no
F30 F28 C49 F31 -73.4(12) no
F30 F28 C49 C45 115.8(10) no
C49 F28 F30 F8 -142(2) no
C49 F28 F30 F9 31.9(10) no
C49 F28 F30 F31 31.1(7) no
C49 F28 F30 C49 0.0(4) no
F7 F29 C49 F7 0.0(7) no
F7 F29 C49 F8 146.3(9) no
F7 F29 C49 F9 47.3(12) no
F7 F29 C49 F28 163.7(11) no
F7 F29 C49 F30 112.7(11) no
F7 F29 C49 F31 24.5(10) no
F7 F29 C49 C45 -96.1(10) no
F28 F29 C49 F7 -163.7(12) no
F28 F29 C49 F8 -17.4(9) no
F28 F29 C49 F9 -116.5(11) no
F28 F29 C49 F28 -0.0(8) no
F28 F29 C49 F30 -51.0(11) no
F28 F29 C49 F31 -139.2(10) no
F28 F29 C49 C45 100.2(10) no
F8 F30 F31 F7 6.4(19) no
F8 F30 F31 F9 -178(3) no
F8 F30 F31 C49 -27.3(14) no
F8 F30 C49 F7 104.7(13) no
F8 F30 C49 F8 0.0(6) no
F8 F30 C49 F9 167.1(15) no
F8 F30 C49 F28 18.4(10) no
F8 F30 C49 F29 57.6(14) no
F8 F30 C49 F31 155.8(12) no
F8 F30 C49 C45 -93.0(12) no
F9 F30 F31 F7 -175(3) no
F9 F30 F31 F9 -0.0(11) no
F9 F30 F31 C49 151(3) no
F9 F30 C49 F7 -62.4(12) no
F9 F30 C49 F8 -167.1(15) no
F9 F30 C49 F9 0.0(5) no
F9 F30 C49 F28 -148.7(8) no
F9 F30 C49 F29 -109.5(10) no
F9 F30 C49 F31 -11.3(7) no
F9 F30 C49 C45 99.9(9) no
F28 F30 F31 F7 2.7(10) no
F28 F30 F31 F9 178.0(18) no
F28 F30 F31 C49 -31.1(7) no
F28 F30 C49 F7 86.3(11) no
F28 F30 C49 F8 -18.4(10) no
F28 F30 C49 F9 148.7(10) no
F28 F30 C49 F28 0.0(7) no
F28 F30 C49 F29 39.3(10) no
F28 F30 C49 F31 137.4(8) no
F28 F30 C49 C45 -111.4(10) no
F31 F30 C49 F7 -51.1(11) no
F31 F30 C49 F8 -155.8(12) no
F31 F30 C49 F9 11.3(8) no
F31 F30 C49 F28 -137.4(9) no
F31 F30 C49 F29 -98.1(11) no
F31 F30 C49 F31 -0.0(7) no
F31 F30 C49 C45 111.2(10) no
C49 F30 F31 F7 33.7(8) no
C49 F30 F31 F9 -151(2) no
C49 F30 F31 C49 -0.0(4) no
F7 F31 C49 F7 -0.0(5) no
F7 F31 C49 F8 -121.6(8) no
F7 F31 C49 F9 -157.2(15) no
F7 F31 C49 F28 -65.1(11) no
F7 F31 C49 F29 -16.0(6) no
F7 F31 C49 F30 -139.4(7) no
F7 F31 C49 C45 105.7(7) no
F9 F31 C49 F7 157.2(16) no
F9 F31 C49 F8 35.6(17) no
F9 F31 C49 F9 -0.0(7) no
F9 F31 C49 F28 92.1(16) no
F9 F31 C49 F29 141.2(13) no
F9 F31 C49 F30 17.8(13) no
F9 F31 C49 C45 -97.1(14) no
F30 F31 C49 F7 139.4(9) no
F30 F31 C49 F8 17.8(9) no
F30 F31 C49 F9 -17.8(13) no
F30 F31 C49 F28 74.3(12) no
F30 F31 C49 F29 123.4(9) no
F30 F31 C49 F30 -0.0(7) no
F30 F31 C49 C45 -114.9(9) no
Rh1 C1 C2 C3 -27.1(5) no
Rh1 C1 C2 C5 154.3(4) no
Rh1 C1 C12 C13 64.1(6) no
Rh1 C1 C12 C17 -115.3(5) no
C2 C1 C12 C13 -152.4(5) no
C2 C1 C12 C17 28.2(9) no
C12 C1 C2 C3 -176.2(5) no
C12 C1 C2 C5 5.2(9) no
C1 C2 C3 C4 16.2(7) no
C1 C2 C3 C21 -164.8(5) no
C1 C2 C5 C6 -120.9(5) no
C1 C2 C5 C10 59.7(7) no
C3 C2 C5 C6 60.5(6) no
C3 C2 C5 C10 -118.9(5) no
C5 C2 C3 C4 -165.2(4) no
C5 C2 C3 C21 13.8(7) no
C2 C3 C4 Rh1 10.2(6) no
C2 C3 C4 C18 178.7(4) no
C2 C3 C21 C20 -178.2(4) no
C4 C3 C21 C20 0.8(8) no
C21 C3 C4 Rh1 -168.8(4) no
C21 C3 C4 C18 -0.3(7) no
Rh1 C4 C18 C19 167.5(4) no
C3 C4 C18 C19 0.5(8) no
C2 C5 C6 C7 178.8(4) no
C2 C5 C10 C9 179.9(4) no
C6 C5 C10 C9 0.5(7) no
C10 C5 C6 C7 -1.8(8) no
C5 C6 C7 C8 0.7(8) no
C5 C6 C7 C11 178.0(5) no
C6 C7 C8 C9 1.7(8) no
C11 C7 C8 C9 -175.5(5) no
C7 C8 C9 C10 -3.1(9) no
C8 C9 C10 C5 1.9(8) no
C1 C12 C13 C14 178.8(5) no
C1 C12 C17 C16 -179.8(5) no
C13 C12 C17 C16 0.7(8) no
C17 C12 C13 C14 -1.7(8) no
C12 C13 C14 C15 1.2(9) no
C13 C14 C15 C16 0.3(10) no
C14 C15 C16 C17 -1.3(9) no
C15 C16 C17 C12 0.8(9) no
C4 C18 C19 C20 -1.1(8) no
C18 C19 C20 C21 1.5(8) no
C19 C20 C21 C3 -1.4(8) no
Rh1 C22 C23 Rh1 0.000(11) no
Rh1 C22 C23 C24 67.9(3) no
Rh1 C22 C23 C28 -125.3(5) no
Rh1 C22 C26 Rh1 -0.000(11) no
Rh1 C22 C26 C25 -63.0(3) no
Rh1 C22 C26 C31 125.0(5) no
C23 C22 C26 Rh1 58.5(4) no
C23 C22 C26 C25 -4.5(6) no
C23 C22 C26 C31 -176.5(4) no
C26 C22 C23 Rh1 -61.8(4) no
C26 C22 C23 C24 6.1(6) no
C26 C22 C23 C28 173.0(5) no
C27 C22 C23 Rh1 119.8(5) no
C27 C22 C23 C24 -172.3(5) no
C27 C22 C23 C28 -5.4(8) no
C27 C22 C26 Rh1 -123.1(6) no
C27 C22 C26 C25 173.9(5) no
C27 C22 C26 C31 1.9(8) no
Rh1 C23 C24 Rh1 -0.000(11) no
Rh1 C23 C24 C25 61.8(3) no
Rh1 C23 C24 C29 -123.2(5) no
C22 C23 C24 Rh1 -67.2(4) no
C22 C23 C24 C25 -5.4(6) no
C22 C23 C24 C29 169.5(4) no
C28 C23 C24 Rh1 125.5(6) no
C28 C23 C24 C25 -172.7(5) no
C28 C23 C24 C29 2.3(8) no
Rh1 C24 C25 Rh1 -0.000(12) no
Rh1 C24 C25 C26 60.2(3) no
Rh1 C24 C25 C30 -125.1(5) no
C23 C24 C25 Rh1 -57.5(4) no
C23 C24 C25 C26 2.7(6) no
C23 C24 C25 C30 177.4(4) no
C29 C24 C25 Rh1 127.7(6) no
C29 C24 C25 C26 -172.1(5) no
C29 C24 C25 C30 2.6(9) no
Rh1 C25 C26 Rh1 0.000(12) no
Rh1 C25 C26 C22 62.0(3) no
Rh1 C25 C26 C31 -125.8(5) no
C24 C25 C26 Rh1 -60.9(4) no
C24 C25 C26 C22 1.1(6) no
C24 C25 C26 C31 173.3(4) no
C30 C25 C26 Rh1 124.1(5) no
C30 C25 C26 C22 -173.8(5) no
C30 C25 C26 C31 -1.7(8) no
C36 C35 C40 C39 -3.1(7) no
C40 C35 C36 C37 1.2(7) no
C36 C35 B1 C43 28.7(6) no
C36 C35 B1 C51 145.6(5) no
C36 C35 B1 C59 -93.7(5) no
B1 C35 C36 C37 174.8(4) no
C40 C35 B1 C43 -158.1(4) no
C40 C35 B1 C51 -41.2(6) no
C40 C35 B1 C59 79.4(6) no
B1 C35 C40 C39 -176.6(4) no
C35 C36 C37 C38 1.1(8) no
C35 C36 C37 C41 -178.0(4) no
C36 C37 C38 C39 -1.6(7) no
C36 C37 C41 F1 -3.2(7) no
C36 C37 C41 F2 -122.4(6) no
C36 C37 C41 F3 117.8(6) no
C38 C37 C41 F1 177.7(4) no
C38 C37 C41 F2 58.5(6) no
C38 C37 C41 F3 -61.4(6) no
C41 C37 C38 C39 177.6(4) no
C37 C38 C39 C40 -0.3(7) no
C37 C38 C39 C42 174.1(4) no
C38 C39 C40 C35 2.7(8) no
C38 C39 C42 F4 -94.0(6) no
C38 C39 C42 F5 26.5(7) no
C38 C39 C42 F6 147.1(5) no
C40 C39 C42 F4 80.4(6) no
C40 C39 C42 F5 -159.1(5) no
C40 C39 C42 F6 -38.5(7) no
C42 C39 C40 C35 -171.6(4) no
C44 C43 C48 C47 -1.3(7) no
C48 C43 C44 C45 -0.2(7) no
C44 C43 B1 C35 -136.3(5) no
C44 C43 B1 C51 101.4(6) no
C44 C43 B1 C59 -20.2(7) no
B1 C43 C44 C45 -173.7(4) no
C48 C43 B1 C35 50.4(6) no
C48 C43 B1 C51 -71.9(6) no
C48 C43 B1 C59 166.6(4) no
B1 C43 C48 C47 172.5(4) no
C43 C44 C45 C46 0.5(8) no
C43 C44 C45 C49 179.0(5) no
C44 C45 C46 C47 0.8(8) no
C44 C45 C49 F7 131.4(6) no
C44 C45 C49 F8 -78.1(7) no
C44 C45 C49 F9 24.9(8) no
C44 C45 C49 F28 -128.6(6) no
C44 C45 C49 F29 172.4(5) no
C44 C45 C49 F30 -34.0(8) no
C44 C45 C49 F31 58.4(7) no
C46 C45 C49 F7 -50.1(8) no
C46 C45 C49 F8 100.4(6) no
C46 C45 C49 F9 -156.6(5) no
C46 C45 C49 F28 49.9(8) no
C46 C45 C49 F29 -9.1(9) no
C46 C45 C49 F30 144.5(6) no
C46 C45 C49 F31 -123.1(6) no
C49 C45 C46 C47 -177.7(5) no
C45 C46 C47 C48 -2.2(8) no
C45 C46 C47 C50 175.3(5) no
C46 C47 C48 C43 2.5(8) no
C46 C47 C50 F10 -72.3(7) no
C46 C47 C50 F11 47.3(7) no
C46 C47 C50 F12 168.6(5) no
C48 C47 C50 F10 105.2(6) no
C48 C47 C50 F11 -135.2(5) no
C48 C47 C50 F12 -13.9(8) no
C50 C47 C48 C43 -175.0(5) no
C52 C51 C56 C55 -3.3(7) no
C56 C51 C52 C53 0.3(7) no
C52 C51 B1 C35 168.2(4) no
C52 C51 B1 C43 -70.8(6) no
C52 C51 B1 C59 52.3(6) no
B1 C51 C52 C53 174.5(4) no
C56 C51 B1 C35 -18.1(7) no
C56 C51 B1 C43 102.9(6) no
C56 C51 B1 C59 -134.0(5) no
B1 C51 C56 C55 -177.2(4) no
C51 C52 C53 C54 1.7(8) no
C51 C52 C53 C57 -177.9(5) no
C52 C53 C54 C55 -0.8(7) no
C52 C53 C57 F13 7.7(7) no
C52 C53 C57 F14 129.6(5) no
C52 C53 C57 F15 -111.7(6) no
C54 C53 C57 F13 -171.9(5) no
C54 C53 C57 F14 -50.0(7) no
C54 C53 C57 F15 68.7(6) no
C57 C53 C54 C55 178.8(4) no
C53 C54 C55 C56 -2.1(8) no
C53 C54 C55 C58 179.5(4) no
C54 C55 C56 C51 4.3(8) no
C54 C55 C58 F16 67.3(7) no
C54 C55 C58 F17 -51.4(7) no
C54 C55 C58 F18 -172.3(5) no
C56 C55 C58 F16 -111.1(6) no
C56 C55 C58 F17 130.2(5) no
C56 C55 C58 F18 9.3(8) no
C58 C55 C56 C51 -177.4(5) no
C60 C59 C64 C63 -1.1(8) no
C64 C59 C60 C61 0.2(8) no
C60 C59 B1 C35 -98.0(6) no
C60 C59 B1 C43 141.3(5) no
C60 C59 B1 C51 23.9(7) no
B1 C59 C60 C61 174.1(5) no
C64 C59 B1 C35 75.7(6) no
C64 C59 B1 C43 -45.0(7) no
C64 C59 B1 C51 -162.4(5) no
B1 C59 C64 C63 -175.2(4) no
C59 C60 C61 C62 0.9(9) no
C59 C60 C61 C65 -179.1(5) no
C60 C61 C62 C63 -1.1(9) no
C60 C61 C65 F19 -41.4(9) no
C60 C61 C65 F20 -146.0(6) no
C60 C61 C65 F21 89.2(8) no
C60 C61 C65 F25 37.3(8) no
C60 C61 C65 F26 130.4(7) no
C60 C61 C65 F27 -81.7(10) no
C62 C61 C65 F19 138.7(6) no
C62 C61 C65 F20 34.1(8) no
C62 C61 C65 F21 -90.8(9) no
C62 C61 C65 F25 -142.7(6) no
C62 C61 C65 F26 -49.6(9) no
C62 C61 C65 F27 98.3(9) no
C65 C61 C62 C63 178.8(6) no
C61 C62 C63 C64 0.3(9) no
C61 C62 C63 C66 -177.6(5) no
C62 C63 C64 C59 0.9(9) no
C62 C63 C66 F22 -13.9(9) no
C62 C63 C66 F23 106.5(7) no
C62 C63 C66 F24 -136.2(6) no
C64 C63 C66 F22 168.2(6) no
C64 C63 C66 F23 -71.4(8) no
C64 C63 C66 F24 45.8(8) no
C66 C63 C64 C59 178.8(5) no
